data_4314010
loop_
_publ_author_name
'Changsheng Cao'
'S. Dahal'
'Mayou Shang'
'Alicia M. Beatty'
'Wendy Hibbs'
'Charles E. Schulz'
'W. Robert Scheidt'

_publ_section_title
;
 Effect of the Sixth Axial Ligand in CS-Ligated
 Iron(II)octaethylporphyrinates: Structural and M\"ossbauer Studies
;
_journal_name_full 'Inorganic Chemistry'
_journal_page_first 5202
_journal_page_last 5210
_journal_paper_doi 10.1021/ic030043r
_journal_volume 42
_journal_year 2003
_chemical_formula_moiety 'C42 H49 Fe N5 S'
_chemical_formula_sum 'C42 H49 Fe N5 S'
_chemical_formula_weight 711.77
_chemical_name_systematic
;
    ?
;
_space_group_IT_number 2
_symmetry_cell_setting triclinic
_symmetry_space_group_name_Hall '-P 1'
_symmetry_space_group_name_H-M 'P -1'
_atom_sites_solution_hydrogens geom
_atom_sites_solution_primary direct
_atom_sites_solution_secondary difmap
_audit_creation_method SHELXL-97
_cell_angle_alpha 70.5860(10)
_cell_angle_beta 77.2420(10)
_cell_angle_gamma 77.9590(10)
_cell_formula_units_Z 5
_cell_length_a 13.9073(6)
_cell_length_b 16.2624(7)
_cell_length_c 22.0709(9)
_cell_measurement_reflns_used 8170
_cell_measurement_temperature 100(2)
_cell_measurement_theta_max 28.154
_cell_measurement_theta_min 2.448
_cell_volume 4541.8(3)
_computing_cell_refinement 'Bruker SMART'
_computing_data_collection 'Bruker SMART'
_computing_data_reduction 'Bruker SHELXTL'
_computing_molecular_graphics 'Bruker SHELXTL'
_computing_publication_material 'Bruker SHELXTL'
_computing_structure_refinement 'SHELXL-97 (Sheldrick, 1997)'
_computing_structure_solution 'SHELXS-97 (Sheldrick, 1990)'
_diffrn_ambient_temperature 100(2)
_diffrn_measured_fraction_theta_full 0.996
_diffrn_measured_fraction_theta_max 0.996
_diffrn_measurement_device_type 'CCD area detector'
_diffrn_measurement_method 'phi and mega scans'
_diffrn_radiation_monochromator graphite
_diffrn_radiation_source 'fine-focus sealed tube'
_diffrn_radiation_type MoK\a
_diffrn_radiation_wavelength 0.71073
_diffrn_reflns_av_R_equivalents 0.0235
_diffrn_reflns_av_sigmaI/netI 0.0358
_diffrn_reflns_limit_h_max 18
_diffrn_reflns_limit_h_min -18
_diffrn_reflns_limit_k_max 21
_diffrn_reflns_limit_k_min -21
_diffrn_reflns_limit_l_max 29
_diffrn_reflns_limit_l_min -29
_diffrn_reflns_number 49146
_diffrn_reflns_theta_full 28.29
_diffrn_reflns_theta_max 28.29
_diffrn_reflns_theta_min 1.87
_exptl_absorpt_coefficient_mu 0.510
_exptl_absorpt_correction_type none
_exptl_crystal_colour red
_exptl_crystal_density_diffrn 1.301
_exptl_crystal_density_method 'not measured'
_exptl_crystal_description rectangular
_exptl_crystal_F_000 1890
_exptl_crystal_size_max 0.3
_exptl_crystal_size_mid 0.2
_exptl_crystal_size_min 0.2
_refine_diff_density_max 0.586
_refine_diff_density_min -0.760
_refine_diff_density_rms 0.063
_refine_ls_extinction_method none
_refine_ls_goodness_of_fit_ref 1.029
_refine_ls_hydrogen_treatment mixed
_refine_ls_matrix_type full
_refine_ls_number_parameters 1370
_refine_ls_number_reflns 22494
_refine_ls_number_restraints 0
_refine_ls_restrained_S_all 1.029
_refine_ls_R_factor_all 0.0587
_refine_ls_R_factor_gt 0.0458
_refine_ls_shift/su_max 0.062
_refine_ls_shift/su_mean 0.002
_refine_ls_structure_factor_coef Fsqd
_refine_ls_weighting_details 'calc w=1/[\s^2^(Fo^2^)+(0.0547P)^2^+2.2453P] where P=(Fo^2^+2Fc^2^)/3'
_refine_ls_weighting_scheme calc
_refine_ls_wR_factor_gt 0.1106
_refine_ls_wR_factor_ref 0.1185
_reflns_number_gt 18115
_reflns_number_total 22494
_reflns_threshold_expression >2sigma(I)
_cod_data_source_file ic030043r_2.cif
_cod_data_source_block fecspy
_cod_database_code 4314010

loop_
_symmetry_equiv_pos_as_xyz
'x, y, z'
'-x, -y, -z'

loop_
_atom_site_label
_atom_site_type_symbol
_atom_site_fract_x
_atom_site_fract_y
_atom_site_fract_z
_atom_site_U_iso_or_equiv
_atom_site_adp_type
_atom_site_occupancy
_atom_site_symmetry_multiplicity
_atom_site_calc_flag
_atom_site_refinement_flags
_atom_site_disorder_assembly
_atom_site_disorder_group
Fe1_1 Fe -0.09618(2) 0.765435(17) 0.924965(12) 0.02707(7) Uani 1 1 d . . .
S1_1 S 0.13752(4) 0.73055(4) 0.94298(3) 0.03923(13) Uani 1 1 d . . .
N1_1 N -0.14592(11) 0.68330(10) 1.01145(7) 0.0247(3) Uani 1 1 d . . .
N2_1 N -0.13042(14) 0.86500(11) 0.96409(8) 0.0391(4) Uani 1 1 d . A .
N3_1 N -0.05788(13) 0.84990(10) 0.83678(8) 0.0338(4) Uani 1 1 d . A .
N4_1 N -0.07095(11) 0.66713(9) 0.88508(7) 0.0230(3) Uani 1 1 d . A .
N5_1 N -0.24637(12) 0.79352(10) 0.90595(8) 0.0313(4) Uani 1 1 d . . .
C(A2_1 C -0.18041(15) 0.70211(12) 1.06958(9) 0.0291(4) Uani 1 1 d . . .
C(M1_1 C -0.1869(2) 0.78426(14) 1.07740(10) 0.0483(6) Uani 1 1 d . A .
H(M1_1 H -0.2092 0.7889 1.1207 0.058 Uiso 1 1 d R . .
C(A3_1 C -0.1638(2) 0.86005(15) 1.02842(12) 0.0582(8) Uani 1 1 d . . .
C(B3_1 C -0.1996(3) 0.9541(2) 1.03115(19) 0.0256(7) Uani 0.51 1 d P A 1
C(B4_1 C -0.1692(3) 1.0099(2) 0.97205(18) 0.0223(7) Uani 0.51 1 d P A 1
C31_1 C -0.2495(4) 0.9749(3) 1.0945(2) 0.0341(8) Uani 0.51 1 d P A 1
H31A_1 H -0.3010 0.9381 1.1104 0.041 Uiso 0.51 1 d PR A 1
H31B_1 H -0.2763 1.0357 1.0771 0.041 Uiso 0.51 1 d PR A 1
C32_1 C -0.1800(4) 0.9577(4) 1.1413(3) 0.0480(12) Uani 0.51 1 d P A 1
H32A_1 H -0.2151 0.9734 1.1795 0.058 Uiso 0.51 1 d PR A 1
H32B_1 H -0.1519 0.8965 1.1535 0.058 Uiso 0.51 1 d PR A 1
H32C_1 H -0.1276 0.9930 1.1206 0.058 Uiso 0.51 1 d PR A 1
C41_1 C -0.1626(4) 1.1059(3) 0.9550(2) 0.0252(8) Uani 0.51 1 d P A 1
H41A_1 H -0.2154 1.1287 0.9840 0.030 Uiso 0.51 1 d PR A 1
H41B_1 H -0.1788 1.1231 0.9120 0.030 Uiso 0.51 1 d PR A 1
C42_1 C -0.0597(3) 1.1248(2) 0.95654(19) 0.0278(7) Uani 0.51 1 d P A 1
H42A_1 H -0.0575 1.1871 0.9410 0.033 Uiso 0.51 1 d PR A 1
H42B_1 H -0.0465 1.1018 1.0005 0.033 Uiso 0.51 1 d PR A 1
H42C_1 H -0.0102 1.0962 0.9292 0.033 Uiso 0.51 1 d PR A 1
CB3A_1 C -0.1487(3) 0.9371(3) 1.0444(2) 0.0264(8) Uani 0.49 1 d P A 2
CB4A_1 C -0.1219(3) 0.9947(3) 0.9852(2) 0.0255(8) Uani 0.49 1 d P A 2
C31A_1 C -0.1790(4) 0.9546(3) 1.1085(2) 0.0375(11) Uani 0.49 1 d P A 2
H31C_1 H -0.1468 1.0025 1.1063 0.045 Uiso 0.49 1 d PR A 2
H31D_1 H -0.1465 0.8991 1.1329 0.045 Uiso 0.49 1 d PR A 2
C32A_1 C -0.2927(4) 0.9688(3) 1.1317(3) 0.0529(15) Uani 0.49 1 d P A 2
H32D_1 H -0.3083 0.9720 1.1755 0.064 Uiso 0.49 1 d PR A 2
H32E_1 H -0.3205 1.0230 1.1030 0.064 Uiso 0.49 1 d PR A 2
H32F_1 H -0.3203 0.9208 1.1293 0.064 Uiso 0.49 1 d PR A 2
C41A_1 C -0.1095(4) 1.0906(3) 0.9688(2) 0.0324(9) Uani 0.49 1 d P A 2
H41C_1 H -0.0507 1.0976 0.9363 0.039 Uiso 0.49 1 d PR A 2
H41D_1 H -0.0973 1.0897 1.0102 0.039 Uiso 0.49 1 d PR A 2
C42A_1 C -0.2010(4) 1.1495(3) 0.9467(2) 0.0393(10) Uani 0.49 1 d P A 2
H42D_1 H -0.1934 1.2095 0.9393 0.047 Uiso 0.49 1 d PR A 2
H42E_1 H -0.2114 1.1425 0.9073 0.047 Uiso 0.49 1 d PR A 2
H42F_1 H -0.2573 1.1346 0.9802 0.047 Uiso 0.49 1 d PR A 2
C(A4_1 C -0.1190(2) 0.95191(14) 0.93234(12) 0.0527(7) Uani 1 1 d . . .
C(M2_1 C -0.0857(2) 0.98606(14) 0.86648(12) 0.0531(7) Uani 1 1 d . A .
H(M2_1 H -0.0828 1.0482 0.8501 0.064 Uiso 1 1 d R . .
C(A5_1 C -0.0567(2) 0.93868(14) 0.82181(11) 0.0477(6) Uani 1 1 d . . .
C(B5_1 C -0.0308(3) 0.9782(2) 0.74948(16) 0.0256(6) Uani 0.65 1 d P A 1
C(B6_1 C -0.0065(3) 0.9097(2) 0.72348(16) 0.0238(6) Uani 0.65 1 d P A 1
C51_1 C -0.0217(3) 1.0732(2) 0.71448(16) 0.0286(6) Uani 0.65 1 d P A 1
H51A_1 H -0.0650 1.1090 0.7393 0.034 Uiso 0.65 1 d PR A 1
H51B_1 H -0.0441 1.0885 0.6735 0.034 Uiso 0.65 1 d PR A 1
C52_1 C 0.0837(3) 1.0955(2) 0.7020(2) 0.0434(8) Uani 0.65 1 d P A 1
H52A_1 H 0.0841 1.1571 0.6792 0.052 Uiso 0.65 1 d PR A 1
H52B_1 H 0.1062 1.0818 0.7429 0.052 Uiso 0.65 1 d PR A 1
H52C_1 H 0.1273 1.0611 0.6762 0.052 Uiso 0.65 1 d PR A 1
C61_1 C 0.0329(3) 0.9121(2) 0.65395(17) 0.0303(7) Uani 0.65 1 d P A 1
H61A_1 H 0.0205 0.9715 0.6261 0.036 Uiso 0.65 1 d PR A 1
H61B_1 H -0.0015 0.8759 0.6419 0.036 Uiso 0.65 1 d PR A 1
C62_1 C 0.1449(3) 0.8795(3) 0.64420(18) 0.0456(8) Uani 0.65 1 d P A 1
H62A_1 H 0.1690 0.8814 0.5996 0.055 Uiso 0.65 1 d PR A 1
H62B_1 H 0.1791 0.9163 0.6558 0.055 Uiso 0.65 1 d PR A 1
H62C_1 H 0.1570 0.8200 0.6717 0.055 Uiso 0.65 1 d PR A 1
CB5A_1 C 0.0132(5) 0.9681(4) 0.7632(3) 0.0289(12) Uani 0.35 1 d P A 2
CB6A_1 C 0.0340(5) 0.9011(4) 0.7363(3) 0.0253(12) Uani 0.35 1 d P A 2
C51A_1 C 0.0419(5) 1.0605(4) 0.7323(3) 0.0344(12) Uani 0.35 1 d P A 2
H51C_1 H 0.1001 1.0584 0.6997 0.041 Uiso 0.35 1 d PR A 2
H51D_1 H 0.0572 1.0814 0.7645 0.041 Uiso 0.35 1 d PR A 2
C52A_1 C -0.0408(6) 1.1227(5) 0.7001(3) 0.0429(15) Uani 0.35 1 d P A 2
H52D_1 H -0.0232 1.1808 0.6798 0.051 Uiso 0.35 1 d PR A 2
H52E_1 H -0.0553 1.1014 0.6679 0.051 Uiso 0.35 1 d PR A 2
H52F_1 H -0.0985 1.1245 0.7331 0.051 Uiso 0.35 1 d PR A 2
C61A_1 C 0.0815(5) 0.9025(4) 0.6672(3) 0.0280(13) Uani 0.35 1 d P A 2
H61C_1 H 0.1246 0.8476 0.6687 0.034 Uiso 0.35 1 d PR A 2
H61D_1 H 0.1221 0.9487 0.6489 0.034 Uiso 0.35 1 d PR A 2
C62A_1 C 0.0067(5) 0.9174(5) 0.6208(3) 0.0391(14) Uani 0.35 1 d P A 2
H62D_1 H 0.0422 0.9170 0.5783 0.047 Uiso 0.35 1 d PR A 2
H62E_1 H -0.0332 0.8706 0.6378 0.047 Uiso 0.35 1 d PR A 2
H62F_1 H -0.0357 0.9729 0.6178 0.047 Uiso 0.35 1 d PR A 2
C(A6_1 C -0.01887(17) 0.82921(13) 0.77973(10) 0.0386(5) Uani 1 1 d . . .
C(M3_1 C -0.00491(15) 0.74558(12) 0.77317(9) 0.0316(4) Uani 1 1 d . A .
H(M3_1 H 0.0246 0.7392 0.7310 0.038 Uiso 1 1 d R . .
C(A7_1 C -0.02863(13) 0.66992(12) 0.82201(9) 0.0245(3) Uani 1 1 d . . .
C(B7_1 C -0.01314(12) 0.58302(11) 0.81377(8) 0.0228(3) Uani 1 1 d . A .
C(B8_1 C -0.04666(12) 0.52739(11) 0.87251(8) 0.0217(3) Uani 1 1 d . . .
C(A8_1 C -0.08136(12) 0.58001(11) 0.91689(8) 0.0212(3) Uani 1 1 d . A .
C(M4_1 C -0.11906(12) 0.54670(11) 0.98214(8) 0.0213(3) Uani 1 1 d . . .
H(M4_1 H -0.1239 0.4849 0.9986 0.026 Uiso 1 1 d R A .
C(A1_1 C -0.15021(12) 0.59494(11) 1.02598(8) 0.0212(3) Uani 1 1 d . A .
C(B1_1 C -0.19082(12) 0.55811(11) 1.09421(8) 0.0214(3) Uani 1 1 d . . .
C(B2_1 C -0.21053(13) 0.62496(12) 1.12099(9) 0.0252(4) Uani 1 1 d . A .
C71_1 C 0.03065(13) 0.55998(12) 0.75185(8) 0.0255(4) Uani 1 1 d . . .
H71A_1 H 0.0760 0.5058 0.7614 0.031 Uiso 1 1 d R A .
H71B_1 H 0.0679 0.6054 0.7229 0.031 Uiso 1 1 d R . .
C72_1 C -0.04822(15) 0.55106(15) 0.71728(10) 0.0356(4) Uani 1 1 d . A .
H72A_1 H -0.0168 0.5366 0.6780 0.043 Uiso 1 1 d R . .
H72B_1 H -0.0848 0.5049 0.7457 0.043 Uiso 1 1 d R . .
H72C_1 H -0.0930 0.6054 0.7068 0.043 Uiso 1 1 d R . .
C81_1 C -0.04903(13) 0.43037(11) 0.88983(9) 0.0235(3) Uani 1 1 d . A .
H81A_1 H -0.0262 0.4014 0.9308 0.028 Uiso 1 1 d R . .
H81B_1 H -0.0039 0.4076 0.8575 0.028 Uiso 1 1 d R . .
C82_1 C -0.15320(13) 0.40862(12) 0.89516(9) 0.0284(4) Uani 1 1 d . . .
H82A_1 H -0.1507 0.3460 0.9065 0.034 Uiso 1 1 d R A .
H82B_1 H -0.1983 0.4302 0.9281 0.034 Uiso 1 1 d R . .
H82C_1 H -0.1759 0.4364 0.8540 0.034 Uiso 1 1 d R . .
C11_1 C -0.20812(13) 0.46404(11) 1.12590(8) 0.0233(3) Uani 1 1 d . A .
H11A_1 H -0.2092 0.4497 1.1719 0.028 Uiso 1 1 d R . .
H11B_1 H -0.1536 0.4261 1.1094 0.028 Uiso 1 1 d R . .
C12_1 C -0.30576(14) 0.44638(13) 1.11498(9) 0.0296(4) Uani 1 1 d . . .
H12A_1 H -0.3131 0.3856 1.1365 0.036 Uiso 1 1 d R A .
H12B_1 H -0.3608 0.4832 1.1323 0.036 Uiso 1 1 d R . .
H12C_1 H -0.3046 0.4593 1.0691 0.036 Uiso 1 1 d R . .
C21_1 C -0.26153(15) 0.62497(13) 1.18833(9) 0.0305(4) Uani 1 1 d . . .
H21A_1 H -0.2287 0.6583 1.2041 0.037 Uiso 1 1 d R A .
H21B_1 H -0.2560 0.5655 1.2167 0.037 Uiso 1 1 d R . .
C22_1 C -0.37096(17) 0.66430(16) 1.19015(11) 0.0490(6) Uani 1 1 d . A .
H22A_1 H -0.4010 0.6630 1.2339 0.059 Uiso 1 1 d R . .
H22B_1 H -0.3767 0.7241 1.1624 0.059 Uiso 1 1 d R . .
H22C_1 H -0.4043 0.6305 1.1751 0.059 Uiso 1 1 d R . .
C1_1 C 0.02471(15) 0.74570(12) 0.93692(9) 0.0300(4) Uani 1 1 d . . .
C2_1 C -0.32358(16) 0.81177(13) 0.95090(11) 0.0384(5) Uani 1 1 d . . .
H2A_1 H -0.3102 0.8097 0.9923 0.046 Uiso 1 1 d R . .
C3_1 C -0.42117(17) 0.83240(14) 0.94014(12) 0.0460(6) Uani 1 1 d . . .
H3A_1 H -0.4739 0.8456 0.9733 0.055 Uiso 1 1 d R . .
C4_1 C -0.44173(17) 0.83421(14) 0.88140(12) 0.0462(6) Uani 1 1 d . . .
H4A_1 H -0.5089 0.8488 0.8727 0.055 Uiso 1 1 d R . .
C5_1 C -0.36364(17) 0.81473(14) 0.83507(11) 0.0427(5) Uani 1 1 d . . .
H5A_1 H -0.3753 0.8145 0.7939 0.051 Uiso 1 1 d R . .
C6_1 C -0.267614(15) 0.794770(13) 0.849110(10) 0.0361(4) Uani 1 1 d . . .
H6A_1 H -0.2138 0.7814 0.8166 0.043 Uiso 1 1 d R . .
Fe1_2 Fe 0.296022(15) 0.604811(13) 0.308649(10) 0.01932(6) Uani 1 1 d R . .
S1_2 S 0.514714(15) 0.528773(13) 0.352441(10) 0.03451(11) Uani 1 1 d R . .
N1_2 N 0.316181(15) 0.730531(13) 0.262958(10) 0.0277(3) Uani 1 1 d R B .
N2_2 N 0.241089(15) 0.634351(13) 0.392063(10) 0.0212(3) Uani 1 1 d R B .
N3_2 N 0.265978(15) 0.481404(13) 0.352125(10) 0.0195(3) Uani 1 1 d R B .
N4_2 N 0.343288(15) 0.577457(13) 0.223578(10) 0.0215(3) Uani 1 1 d R B .
N5_2 N 0.146488(15) 0.644374(13) 0.286972(10) 0.0234(3) Uani 1 1 d R . .
C(A2_2 C 0.29482(18) 0.79869(13) 0.28972(10) 0.0395(5) Uani 1 1 d . . .
C(M1_2 C 0.25703(18) 0.79089(13) 0.35457(10) 0.0394(5) Uani 1 1 d . . .
H(M1_2 H 0.2472 0.8431 0.3677 0.047 Uiso 1 1 d R . .
C(A3_2 C 0.23232(14) 0.71429(12) 0.40243(9) 0.0266(4) Uani 1 1 d . . .
C(B3_2 C 0.19373(15) 0.70800(13) 0.47029(9) 0.0302(4) Uani 1 1 d . . .
C(B4_2 C 0.18028(13) 0.62295(12) 0.50093(8) 0.0242(3) Uani 1 1 d . . .
C(A4_2 C 0.21033(12) 0.57732(11) 0.45171(8) 0.0215(3) Uani 1 1 d . B .
C(M2_2 C 0.20585(13) 0.48922(11) 0.46329(8) 0.0231(3) Uani 1 1 d . . .
H(M2_2 H 0.1821 0.4562 0.5072 0.028 Uiso 1 1 d R B .
C(A5_2 C 0.23284(12) 0.44411(11) 0.41727(8) 0.0213(3) Uani 1 1 d . B .
C(B5_2 C 0.23338(13) 0.35029(11) 0.43179(8) 0.0233(3) Uani 1 1 d . . .
C(B6_2 C 0.26940(13) 0.33057(11) 0.37495(8) 0.0226(3) Uani 1 1 d . . .
C(A6_2 C 0.29015(12) 0.41271(11) 0.32599(8) 0.0203(3) Uani 1 1 d . . .
C(M3_2 C 0.33166(12) 0.42002(11) 0.26149(8) 0.0217(3) Uani 1 1 d . . .
H(M3_2 H 0.3436 0.3674 0.2486 0.026 Uiso 1 1 d R . .
C(A7_2 C 0.35768(12) 0.49604(11) 0.21427(8) 0.0211(3) Uani 1 1 d . . .
C(B7_2 C 0.40649(13) 0.49996(12) 0.14808(8) 0.0236(3) Uani 1 1 d . . .
C(B8_2 C 0.42159(13) 0.58515(12) 0.11754(8) 0.0253(4) Uani 1 1 d . . .
C(A8_2 C 0.38257(14) 0.63285(12) 0.16505(8) 0.0256(4) Uani 1 1 d . B .
C(M4_2 C 0.38599(16) 0.72104(13) 0.15329(9) 0.0329(4) Uani 1 1 d . . .
H(M4_2 H 0.4132 0.7533 0.1100 0.039 Uiso 1 1 d R B .
C(A1_2 C 0.35386(17) 0.76703(13) 0.19852(9) 0.0362(5) Uani 1 1 d . B .
C(B1_2 C 0.3460(2) 0.86371(19) 0.18181(14) 0.0261(6) Uani 0.73 1 d P B 1
C(B2_2 C 0.3087(2) 0.88357(18) 0.23834(14) 0.0272(6) Uani 0.73 1 d P B 1
C11_2 C 0.3829(3) 0.9239(2) 0.11691(15) 0.0316(6) Uani 0.73 1 d P B 1
H11A_2 H 0.3486 0.9825 0.1138 0.038 Uiso 0.73 1 d PR B 1
H11B_2 H 0.3666 0.9059 0.0836 0.038 Uiso 0.73 1 d PR B 1
C12_2 C 0.4950(3) 0.9265(2) 0.10390(15) 0.0372(7) Uani 0.73 1 d P B 1
H12A_2 H 0.5139 0.9663 0.0616 0.045 Uiso 0.73 1 d PR B 1
H12B_2 H 0.5117 0.9457 0.1365 0.045 Uiso 0.73 1 d PR B 1
H12C_2 H 0.5299 0.8683 0.1059 0.045 Uiso 0.73 1 d PR B 1
C21_2 C 0.2924(3) 0.97125(18) 0.25086(15) 0.0329(6) Uani 0.73 1 d P B 1
H21A_2 H 0.2324 0.9754 0.2818 0.040 Uiso 0.73 1 d PR B 1
H21B_2 H 0.2839 1.0178 0.2112 0.040 Uiso 0.73 1 d PR B 1
C22_2 C 0.3796(3) 0.98263(19) 0.27747(16) 0.0407(7) Uani 0.73 1 d P B 1
H22A_2 H 0.3671 1.0388 0.2853 0.049 Uiso 0.73 1 d PR B 1
H22B_2 H 0.3875 0.9366 0.3175 0.049 Uiso 0.73 1 d PR B 1
H22C_2 H 0.4394 0.9793 0.2462 0.049 Uiso 0.73 1 d PR B 1
CB1A_2 C 0.3900(6) 0.8491(5) 0.1935(4) 0.0241(15) Uani 0.27 1 d P B 2
CB2A_2 C 0.3546(6) 0.8674(5) 0.2501(4) 0.0239(14) Uani 0.27 1 d P B 2
C11A_2 C 0.4444(8) 0.9088(5) 0.1295(4) 0.0318(15) Uani 0.27 1 d P B 2
H11C_2 H 0.5021 0.8753 0.1113 0.038 Uiso 0.27 1 d PR B 2
H11D_2 H 0.4654 0.9559 0.1380 0.038 Uiso 0.27 1 d PR B 2
C12A_2 C 0.3742(8) 0.9493(7) 0.0827(6) 0.054(3) Uani 0.27 1 d P B 2
H12D_2 H 0.4047 0.9868 0.0424 0.064 Uiso 0.27 1 d PR B 2
H12E_2 H 0.3538 0.9015 0.0745 0.064 Uiso 0.27 1 d PR B 2
H12F_2 H 0.3170 0.9827 0.1013 0.064 Uiso 0.27 1 d PR B 2
C21A_2 C 0.3487(6) 0.9527(4) 0.2649(4) 0.0235(13) Uani 0.27 1 d P B 2
H21C_2 H 0.3910 0.9902 0.2313 0.028 Uiso 0.27 1 d PR B 2
H21D_2 H 0.3722 0.9399 0.3053 0.028 Uiso 0.27 1 d PR B 2
C22A_2 C 0.2446(5) 1.0049(5) 0.2703(4) 0.0310(15) Uani 0.27 1 d P B 2
H22D_2 H 0.2428 1.0584 0.2802 0.037 Uiso 0.27 1 d PR B 2
H22E_2 H 0.2214 1.0186 0.2297 0.037 Uiso 0.27 1 d PR B 2
H22F_2 H 0.2025 0.9679 0.3043 0.037 Uiso 0.27 1 d PR B 2
C31_2 C 0.1752(2) 0.78275(15) 0.49923(11) 0.0503(7) Uani 1 1 d . . .
H31A_2 H 0.1184 0.7733 0.5331 0.060 Uiso 0.50 1 d PR B .
H31B_2 H 0.1554 0.8353 0.4659 0.060 Uiso 0.50 1 d PR . .
H31C_2 H 0.2330 0.8122 0.4835 0.060 Uiso 0.50 1 d PR . .
H31D_2 H 0.1721 0.7573 0.5455 0.060 Uiso 0.50 1 d PR . .
C32_2 C 0.0938(3) 0.8450(2) 0.48941(19) 0.0291(8) Uani 0.50 1 d P B .
H32A_2 H 0.0932 0.8879 0.5108 0.035 Uiso 0.50 1 d PR . .
H32B_2 H 0.0963 0.8736 0.4435 0.035 Uiso 0.50 1 d PR . .
H32C_2 H 0.0346 0.8179 0.5067 0.035 Uiso 0.50 1 d PR . .
C31A_2 C 0.2420(4) 0.7991(3) 0.5243(3) 0.0478(11) Uani 0.50 1 d P B .
H31E_2 H 0.2148 0.8493 0.5396 0.057 Uiso 0.50 1 d PR . .
H31F_2 H 0.2603 0.7493 0.5600 0.057 Uiso 0.50 1 d PR . .
H31G_2 H 0.2999 0.8119 0.4918 0.057 Uiso 0.50 1 d PR . .
C41_2 C 0.14289(14) 0.57992(12) 0.57153(9) 0.0282(4) Uani 1 1 d . B .
H41A_2 H 0.0967 0.5419 0.5744 0.034 Uiso 1 1 d R . .
H41B_2 H 0.1075 0.6246 0.5911 0.034 Uiso 1 1 d R . .
C42_2 C 0.22597(16) 0.52578(14) 0.60979(9) 0.0354(4) Uani 1 1 d . . .
H42A_2 H 0.1976 0.4999 0.6543 0.042 Uiso 1 1 d R B .
H42B_2 H 0.2608 0.4800 0.5912 0.042 Uiso 1 1 d R . .
H42C_2 H 0.2717 0.5637 0.6080 0.042 Uiso 1 1 d R . .
C51_2 C 0.19804(15) 0.29021(12) 0.49763(9) 0.0309(4) Uani 1 1 d . B .
H51A_2 H 0.2212 0.3045 0.5303 0.037 Uiso 1 1 d R . .
H51B_2 H 0.2265 0.2306 0.4992 0.037 Uiso 1 1 d R . .
C52_2 C 0.08475(18) 0.29694(18) 0.51274(11) 0.0506(6) Uani 1 1 d . . .
H52A_2 H 0.0654 0.2574 0.5551 0.061 Uiso 1 1 d R B .
H52B_2 H 0.0561 0.3563 0.5120 0.061 Uiso 1 1 d R . .
H52C_2 H 0.0614 0.2816 0.4807 0.061 Uiso 1 1 d R . .
C61_2 C 0.28847(15) 0.24265(11) 0.36287(9) 0.0278(4) Uani 1 1 d . . .
H61A_2 H 0.2931 0.1974 0.4037 0.033 Uiso 1 1 d R B .
H61B_2 H 0.3516 0.2374 0.3349 0.033 Uiso 1 1 d R . .
C62_2 C 0.20837(18) 0.22735(15) 0.33186(12) 0.0450(5) Uani 1 1 d . B .
H62A_2 H 0.2249 0.1700 0.3256 0.054 Uiso 1 1 d R . .
H62B_2 H 0.1453 0.2311 0.3600 0.054 Uiso 1 1 d R . .
H62C_2 H 0.2044 0.2716 0.2905 0.054 Uiso 1 1 d R . .
C71_2 C 0.43269(13) 0.42363(12) 0.12056(8) 0.0259(4) Uani 1 1 d . . .
H71A_2 H 0.4485 0.3705 0.1546 0.031 Uiso 1 1 d R B .
H71B_2 H 0.4913 0.4323 0.0880 0.031 Uiso 1 1 d R . .
C72_2 C 0.34943(14) 0.41222(12) 0.09040(9) 0.0275(4) Uani 1 1 d . B .
H72A_2 H 0.3708 0.3627 0.0737 0.033 Uiso 1 1 d R . .
H72B_2 H 0.2910 0.4021 0.1229 0.033 Uiso 1 1 d R . .
H72C_2 H 0.3342 0.4645 0.0556 0.033 Uiso 1 1 d R . .
C81_2 C 0.46914(15) 0.62446(13) 0.04862(9) 0.0314(4) Uani 1 1 d . B .
H81A_2 H 0.5092 0.5780 0.0326 0.038 Uiso 1 1 d R . .
H81B_2 H 0.5126 0.6637 0.0478 0.038 Uiso 1 1 d R . .
C82_2 C 0.39435(16) 0.67521(14) 0.00313(9) 0.0359(4) Uani 1 1 d . . .
H82A_2 H 0.4293 0.6984 -0.0401 0.043 Uiso 1 1 d R B .
H82B_2 H 0.3516 0.6361 0.0028 0.043 Uiso 1 1 d R . .
H82C_2 H 0.3550 0.7228 0.0181 0.043 Uiso 1 1 d R . .
C1_2 C 0.41185(13) 0.56965(11) 0.32960(8) 0.0234(3) Uani 1 1 d . . .
C2_2 C 0.12896(16) 0.69111(12) 0.22655(9) 0.0304(4) Uani 1 1 d . . .
H2A_2 H 0.1851 0.7048 0.1927 0.036 Uiso 1 1 d R . .
C3_2 C 0.03463(17) 0.71961(13) 0.21079(10) 0.0381(5) Uani 1 1 d . . .
H3A_2 H 0.0256 0.7528 0.1670 0.046 Uiso 1 1 d R . .
C4_2 C -0.04677(17) 0.70031(14) 0.25884(11) 0.0391(5) Uani 1 1 d . . .
H4A_2 H -0.1132 0.7196 0.2489 0.047 Uiso 1 1 d R . .
C5_2 C -0.03036(15) 0.65252(13) 0.32157(11) 0.0357(4) Uani 1 1 d . . .
H5A_2 H -0.0853 0.6380 0.3562 0.043 Uiso 1 1 d R . .
C6_2 C 0.06659(14) 0.62584(12) 0.33334(9) 0.0284(4) Uani 1 1 d . . .
H6A_2 H 0.0779 0.5924 0.3767 0.034 Uiso 1 1 d R . .
Fe1_3 Fe 0.50000(14) 0.00000(12) 0.50000(9) 0.04626(14) Uani 1 2 d SR . .
N5_3 N 0.3615(2) 0.0153(2) 0.48746(13) 0.020(2) Uani 0.50 1 d PG C 1
C2_3 C 0.3416(2) 0.00230(19) 0.43363(13) 0.0299(8) Uani 0.50 1 d PG C 1
H2A_3 H 0.3945 -0.0164 0.4036 0.036 Uiso 0.50 1 d PR C 1
C3_3 C 0.24535(19) 0.01625(17) 0.42315(12) 0.0347(9) Uani 0.50 1 d PG C 1
H3A_3 H 0.2315 0.0072 0.3858 0.042 Uiso 0.50 1 d PR C 1
C4_3 C 0.16905(18) 0.04326(17) 0.46650(12) 0.0340(8) Uani 0.50 1 d PG C 1
H4A_3 H 0.1023 0.0529 0.4592 0.041 Uiso 0.50 1 d PR C 1
C5_3 C 0.18896(18) 0.05630(16) 0.52034(12) 0.0315(8) Uani 0.50 1 d PG C 1
H5A_3 H 0.1360 0.0750 0.5504 0.038 Uiso 0.50 1 d PR C 1
C6_3 C 0.2852(2) 0.04235(18) 0.53081(12) 0.0293(8) Uani 0.50 1 d PG C 1
H6A_3 H 0.2990 0.0514 0.5682 0.035 Uiso 0.50 1 d PR C 1
S1_3 S 0.25746(9) 0.01593(8) 0.47383(8) 0.0596(4) Uani 0.50 1 d P C 2
C1_3 C 0.3683(6) 0.0132(5) 0.4850(4) 0.046(4) Uani 0.50 1 d P C 2
N1_3 N 0.46553(14) 0.10003(10) 0.53829(8) 0.0363(4) Uani 1 1 d . C .
N2_3 N 0.53632(13) 0.08354(10) 0.41166(7) 0.0321(4) Uani 1 1 d . C .
C(A1_3 C 0.4487(3) 0.0937(2) 0.60484(16) 0.0270(7) Uani 0.65 1 d P C 1
C(B1_3 C 0.4362(3) 0.18059(19) 0.61269(14) 0.0263(6) Uani 0.65 1 d P C 1
C(M2_3 C 0.4331(3) 0.0169(2) 0.65492(16) 0.0334(7) Uani 0.65 1 d P . 1
H12Y_3 H 0.4175 0.0209 0.6985 0.040 Uiso 0.65 1 d PR . 1
C11_3 C 0.4103(2) 0.20022(19) 0.67702(16) 0.0304(6) Uani 0.65 1 d P C 1
H11A_3 H 0.4369 0.2521 0.6728 0.037 Uiso 0.65 1 d PR C 1
H11B_3 H 0.4405 0.1520 0.7093 0.037 Uiso 0.65 1 d PR C 1
C12_3 C 0.2991(3) 0.2138(3) 0.6996(2) 0.0446(8) Uani 0.65 1 d P C 1
H12A_3 H 0.2850 0.2261 0.7405 0.053 Uiso 0.65 1 d PR C 1
H12B_3 H 0.2689 0.2626 0.6677 0.053 Uiso 0.65 1 d PR C 1
H12C_3 H 0.2725 0.1616 0.7044 0.053 Uiso 0.65 1 d PR C 1
C1A_3 C 0.3993(5) 0.1010(4) 0.5971(3) 0.0239(11) Uani 0.35 1 d P C 2
C2A_3 C 0.3822(4) 0.1882(3) 0.6045(3) 0.0219(10) Uani 0.35 1 d P C 2
C10B_3 C 0.3765(6) 0.0253(4) 0.6458(3) 0.0334(14) Uani 0.35 1 d P . 2
H12Z_3 H 0.3459 0.0313 0.6879 0.040 Uiso 0.35 1 d PR . 2
C11A_3 C 0.3303(4) 0.2111(3) 0.6652(3) 0.0282(12) Uani 0.35 1 d P C 2
H11C_3 H 0.2746 0.1792 0.6836 0.034 Uiso 0.35 1 d PR C 2
H11D_3 H 0.3047 0.2729 0.6537 0.034 Uiso 0.35 1 d PR C 2
C12A_3 C 0.3921(6) 0.1899(5) 0.7189(3) 0.0515(19) Uani 0.35 1 d P C 2
H12D_3 H 0.3543 0.2059 0.7564 0.062 Uiso 0.35 1 d PR C 2
H12E_3 H 0.4168 0.1280 0.7314 0.062 Uiso 0.35 1 d PR C 2
H12F_3 H 0.4471 0.2226 0.7012 0.062 Uiso 0.35 1 d PR C 2
C(B2_3 C 0.44265(17) 0.23995(12) 0.55042(10) 0.0359(5) Uani 1 1 d . . .
C(A2_3 C 0.47153(14) 0.18734(11) 0.50583(9) 0.0253(4) Uani 1 1 d . C .
C(M1_3 C 0.50217(12) 0.22119(11) 0.43985(8) 0.0222(3) Uani 1 1 d . . .
H(M1_3 H 0.5017 0.2838 0.4226 0.027 Uiso 1 1 d R C .
C(A3_3 C 0.53349(13) 0.17284(11) 0.39595(8) 0.0236(3) Uani 1 1 d . C .
C(B3_3 C 0.56630(15) 0.21094(12) 0.32673(9) 0.0288(4) Uani 1 1 d . . .
C(B4_3 C 0.5799(4) 0.1432(6) 0.2999(4) 0.0255(10) Uani 0.65 1 d P C 1
C(A4_3 C 0.5581(4) 0.0661(4) 0.3518(3) 0.0287(10) Uani 0.65 1 d P . 1
C41_3 C 0.6203(6) 0.1472(4) 0.2309(2) 0.0344(11) Uani 0.65 1 d P C 1
H41A_3 H 0.5966 0.2040 0.2033 0.041 Uiso 0.65 1 d PR C 1
H41B_3 H 0.5943 0.1039 0.2208 0.041 Uiso 0.65 1 d PR C 1
C42_3 C 0.7397(6) 0.1298(5) 0.2140(3) 0.056(2) Uani 0.65 1 d P C 1
H42A_3 H 0.7594 0.1332 0.1688 0.067 Uiso 0.65 1 d PR C 1
H42B_3 H 0.7668 0.1737 0.2227 0.067 Uiso 0.65 1 d PR C 1
H42C_3 H 0.7644 0.0724 0.2404 0.067 Uiso 0.65 1 d PR C 1
C8A_3 C 0.6133(11) 0.1431(10) 0.3038(8) 0.056(4) Uani 0.35 1 d P C 2
C9A_3 C 0.5957(7) 0.0598(8) 0.3588(5) 0.032(2) Uani 0.35 1 d P . 2
C41A_3 C 0.7083(14) 0.1379(9) 0.2289(8) 0.101(6) Uani 0.35 1 d P C 2
H41C_3 H 0.7556 0.0850 0.2323 0.121 Uiso 0.35 1 d PR C 2
H41D_3 H 0.7417 0.1888 0.2107 0.121 Uiso 0.35 1 d PR C 2
C42A_3 C 0.6309(17) 0.1455(13) 0.2120(9) 0.114(7) Uani 0.35 1 d P C 2
H42D_3 H 0.6581 0.1464 0.1678 0.137 Uiso 0.35 1 d PR C 2
H42E_3 H 0.5978 0.0947 0.2335 0.137 Uiso 0.35 1 d PR C 2
H42F_3 H 0.5840 0.1980 0.2121 0.137 Uiso 0.35 1 d PR C 2
C21_3 C 0.44281(15) 0.33729(12) 0.53152(9) 0.0298(4) Uani 1 1 d . C .
H21A_3 H 0.4024 0.3597 0.5655 0.036 Uiso 1 1 d R . .
H21B_3 H 0.4135 0.3652 0.4928 0.036 Uiso 1 1 d R . .
C22_3 C 0.54771(16) 0.36096(14) 0.51900(11) 0.0381(5) Uani 1 1 d . . .
H22A_3 H 0.5438 0.4238 0.5069 0.046 Uiso 1 1 d R C .
H22B_3 H 0.5769 0.3342 0.5579 0.046 Uiso 1 1 d R . .
H22C_3 H 0.5882 0.3398 0.4844 0.046 Uiso 1 1 d R . .
C31_3 C 0.57443(15) 0.30686(12) 0.29328(9) 0.0291(4) Uani 1 1 d . C .
H31A_3 H 0.5185 0.3417 0.3117 0.035 Uiso 1 1 d R . .
H31B_3 H 0.5707 0.3197 0.2481 0.035 Uiso 1 1 d R . .
C32_3 C 0.66995(16) 0.33361(14) 0.29835(11) 0.0390(5) Uani 1 1 d . . .
H32A_3 H 0.6703 0.3953 0.2760 0.047 Uiso 1 1 d R C .
H32B_3 H 0.6735 0.3224 0.3434 0.047 Uiso 1 1 d R . .
H32C_3 H 0.7263 0.3001 0.2791 0.047 Uiso 1 1 d R . .

loop_
_atom_site_aniso_label
_atom_site_aniso_U_11
_atom_site_aniso_U_22
_atom_site_aniso_U_33
_atom_site_aniso_U_23
_atom_site_aniso_U_13
_atom_site_aniso_U_12
Fe1_1 0.03625(15) 0.02192(13) 0.02415(13) -0.01221(10) 0.00895(11) -0.01270(11)
S1_1 0.0358(3) 0.0385(3) 0.0469(3) -0.0221(2) 0.0087(2) -0.0139(2)
N1_1 0.0299(8) 0.0228(7) 0.0237(7) -0.0124(6) 0.0063(6) -0.0110(6)
N2_1 0.0599(12) 0.0257(8) 0.0315(9) -0.0165(7) 0.0190(8) -0.0211(8)
N3_1 0.0460(10) 0.0233(8) 0.0304(9) -0.0127(7) 0.0116(7) -0.0128(7)
N4_1 0.0274(7) 0.0221(7) 0.0210(7) -0.0099(6) 0.0031(6) -0.0087(6)
N5_1 0.0379(9) 0.0191(7) 0.0302(8) -0.0059(6) 0.0064(7) -0.0054(6)
C(A2_1 0.0371(10) 0.0272(9) 0.0260(9) -0.0140(7) 0.0064(7) -0.0135(8)
C(M1_1 0.0831(18) 0.0349(11) 0.0294(11) -0.0215(9) 0.0240(11) -0.0297(11)
C(A3_1 0.102(2) 0.0353(12) 0.0397(13) -0.0268(10) 0.0338(13) -0.0374(13)
C(B3_1 0.035(2) 0.0185(17) 0.0262(19) -0.0127(14) -0.0057(17) 0.0004(16)
C(B4_1 0.0221(19) 0.0204(17) 0.0268(19) -0.0109(14) -0.0056(15) -0.0007(15)
C31_1 0.044(2) 0.0236(18) 0.037(2) -0.0132(16) -0.007(2) -0.0031(17)
C32_1 0.050(3) 0.054(3) 0.044(3) -0.024(3) -0.009(2) 0.001(2)
C41_1 0.032(2) 0.0100(18) 0.029(2) -0.0082(15) -0.0017(17) 0.0069(16)
C42_1 0.034(2) 0.0162(16) 0.036(2) -0.0090(14) -0.0025(16) -0.0104(15)
CB3A_1 0.031(2) 0.0223(19) 0.028(2) -0.0100(15) -0.0046(17) -0.0045(16)
CB4A_1 0.028(2) 0.0205(19) 0.031(2) -0.0122(16) -0.0034(17) -0.0047(16)
C31A_1 0.062(4) 0.031(2) 0.029(2) -0.020(2) 0.003(2) -0.021(2)
C32A_1 0.074(4) 0.043(3) 0.038(3) -0.029(2) 0.033(3) -0.019(2)
C41A_1 0.036(3) 0.027(2) 0.033(2) -0.0107(17) -0.008(2) 0.005(2)
C42A_1 0.036(3) 0.034(3) 0.048(3) -0.011(2) -0.003(2) -0.012(2)
C(A4_1 0.0848(18) 0.0278(10) 0.0440(13) -0.0231(10) 0.0307(12) -0.0281(11)
C(M2_1 0.0846(18) 0.0247(10) 0.0439(13) -0.0175(9) 0.0294(12) -0.0257(11)
C(A5_1 0.0724(16) 0.0263(10) 0.0365(12) -0.0123(9) 0.0247(11) -0.0211(10)
C(B5_1 0.0252(16) 0.0273(15) 0.0229(16) -0.0040(12) -0.0045(12) -0.0063(13)
C(B6_1 0.0259(17) 0.0253(15) 0.0207(15) -0.0049(12) -0.0050(13) -0.0072(14)
C51_1 0.0347(18) 0.0175(15) 0.0289(16) -0.0037(12) -0.0015(13) -0.0028(13)
C52_1 0.0409(19) 0.0245(15) 0.062(2) -0.0097(15) 0.0019(17) -0.0146(14)
C61_1 0.031(2) 0.0286(16) 0.029(2) -0.0053(13) 0.0001(16) -0.0091(15)
C62_1 0.055(2) 0.048(2) 0.0361(18) -0.0111(16) -0.0050(17) -0.0164(18)
CB5A_1 0.038(4) 0.025(3) 0.022(3) -0.007(2) 0.003(3) -0.011(3)
CB6A_1 0.026(3) 0.028(3) 0.021(3) -0.005(2) -0.003(2) -0.008(3)
C51A_1 0.045(4) 0.033(3) 0.028(3) -0.010(2) -0.003(3) -0.012(3)
C52A_1 0.057(4) 0.032(4) 0.044(4) -0.012(3) -0.011(3) -0.012(3)
C61A_1 0.023(3) 0.023(3) 0.029(3) -0.009(2) 0.021(3) -0.006(2)
C62A_1 0.051(4) 0.053(4) 0.021(3) -0.020(3) 0.006(3) -0.022(3)
C(A6_1 0.0542(13) 0.0287(10) 0.0279(10) -0.0110(8) 0.0166(9) -0.0159(9)
C(M3_1 0.0412(11) 0.0290(9) 0.0242(9) -0.0132(8) 0.0102(8) -0.0118(8)
C(A7_1 0.0265(9) 0.0259(9) 0.0234(8) -0.0116(7) 0.0015(7) -0.0077(7)
C(B7_1 0.0219(8) 0.0262(8) 0.0245(8) -0.0134(7) 0.0002(6) -0.0070(7)
C(B8_1 0.0205(8) 0.0249(8) 0.0234(8) -0.0125(7) 0.0000(6) -0.0066(6)
C(A8_1 0.0211(8) 0.0220(8) 0.0243(8) -0.0115(7) -0.0020(6) -0.0062(6)
C(M4_1 0.0219(8) 0.0219(8) 0.0225(8) -0.0089(6) -0.0012(6) -0.0071(6)
C(A1_1 0.0215(8) 0.0219(8) 0.0224(8) -0.0091(6) -0.0008(6) -0.0073(6)
C(B1_1 0.0209(8) 0.0248(8) 0.0203(8) -0.0090(6) 0.0001(6) -0.0071(6)
C(B2_1 0.0268(9) 0.0265(9) 0.0244(9) -0.0116(7) 0.0028(7) -0.0094(7)
C71_1 0.0283(9) 0.0267(9) 0.0233(8) -0.0126(7) 0.0042(7) -0.0086(7)
C72_1 0.0374(11) 0.0490(12) 0.0256(10) -0.0173(9) -0.0021(8) -0.0108(9)
C81_1 0.0256(8) 0.0242(8) 0.0245(8) -0.0133(7) 0.0013(7) -0.0078(7)
C82_1 0.0301(9) 0.0308(9) 0.0290(9) -0.0140(8) 0.0015(7) -0.0131(7)
C11_1 0.0273(9) 0.0247(8) 0.0194(8) -0.0076(6) -0.0005(6) -0.0089(7)
C12_1 0.0298(9) 0.0307(9) 0.0305(10) -0.0088(8) -0.0011(7) -0.0138(8)
C21_1 0.0410(11) 0.0289(9) 0.0232(9) -0.0125(7) 0.0060(8) -0.0127(8)
C22_1 0.0460(13) 0.0470(13) 0.0370(12) -0.0108(10) 0.0145(10) 0.0041(10)
C1_1 0.0427(11) 0.0252(9) 0.0248(9) -0.0142(7) 0.0108(8) -0.0175(8)
C2_1 0.0421(12) 0.0249(9) 0.0402(12) -0.0095(8) 0.0101(9) -0.0060(8)
C3_1 0.0428(12) 0.0296(11) 0.0503(14) -0.0065(10) 0.0136(10) -0.0039(9)
C4_1 0.0393(12) 0.0272(10) 0.0544(15) 0.0045(9) 0.0001(10) -0.0023(9)
C5_1 0.0442(12) 0.0296(10) 0.0410(12) 0.0036(9) -0.0039(10) -0.0036(9)
C6_1 0.0422(11) 0.0256(9) 0.0319(10) -0.0032(8) 0.0032(8) -0.0053(8)
Fe1_2 0.02438(12) 0.01900(12) 0.01622(11) -0.00629(9) -0.00112(9) -0.00743(9)
S1_2 0.0268(2) 0.0438(3) 0.0362(3) -0.0163(2) -0.00664(19) -0.0038(2)
N1_2 0.0405(9) 0.0234(7) 0.0212(7) -0.0080(6) 0.0014(6) -0.0139(6)
N2_2 0.0247(7) 0.0222(7) 0.0183(7) -0.0080(5) -0.0015(5) -0.0059(6)
N3_2 0.0229(7) 0.0197(7) 0.0172(7) -0.0065(5) -0.0018(5) -0.0056(5)
N4_2 0.0278(7) 0.0222(7) 0.0167(7) -0.0066(5) -0.0014(5) -0.0093(6)
N5_2 0.0315(8) 0.0184(7) 0.0227(7) -0.0069(6) -0.0065(6) -0.0051(6)
C(A2_2 0.0632(14) 0.0275(10) 0.0301(10) -0.0124(8) 0.0080(9) -0.0219(10)
C(M1_2 0.0626(14) 0.0272(10) 0.0322(11) -0.0168(8) 0.0082(9) -0.0187(9)
C(A3_2 0.0329(9) 0.0262(9) 0.0240(9) -0.0127(7) 0.0011(7) -0.0090(7)
C(B3_2 0.0379(10) 0.0306(9) 0.0253(9) -0.0151(8) 0.0022(8) -0.0084(8)
C(B4_2 0.0255(8) 0.0286(9) 0.0203(8) -0.0118(7) -0.0011(6) -0.0035(7)
C(A4_2 0.0217(8) 0.0245(8) 0.0188(8) -0.0079(6) -0.0033(6) -0.0025(6)
C(M2_2 0.0263(8) 0.0236(8) 0.0167(8) -0.0045(6) -0.0014(6) -0.0029(7)
C(A5_2 0.0231(8) 0.0210(8) 0.0187(8) -0.0038(6) -0.0023(6) -0.0056(6)
C(B5_2 0.0264(8) 0.0204(8) 0.0221(8) -0.0043(6) -0.0042(7) -0.0049(6)
C(B6_2 0.0267(8) 0.0201(8) 0.0216(8) -0.0057(6) -0.0043(6) -0.0055(6)
C(A6_2 0.0227(8) 0.0193(8) 0.0204(8) -0.0069(6) -0.0036(6) -0.0046(6)
C(M3_2 0.0261(8) 0.0210(8) 0.0209(8) -0.0097(6) -0.0034(6) -0.0043(6)
C(A7_2 0.0239(8) 0.0230(8) 0.0187(8) -0.0087(6) -0.0024(6) -0.0056(6)
C(B7_2 0.0253(8) 0.0297(9) 0.0189(8) -0.0100(7) -0.0011(6) -0.0085(7)
C(B8_2 0.0289(9) 0.0307(9) 0.0195(8) -0.0096(7) -0.0001(7) -0.0117(7)
C(A8_2 0.0317(9) 0.0284(9) 0.0184(8) -0.0075(7) 0.0006(7) -0.0123(7)
C(M4_2 0.0494(12) 0.0294(9) 0.0202(9) -0.0069(7) 0.0058(8) -0.0199(9)
C(A1_2 0.0571(13) 0.0271(9) 0.0247(9) -0.0066(8) 0.0063(9) -0.0230(9)
C(B1_2 0.0355(17) 0.0203(13) 0.0237(14) 0.0005(10) -0.0122(12) -0.0107(12)
C(B2_2 0.0347(16) 0.0192(13) 0.0296(14) -0.0020(10) -0.0126(13) -0.0091(12)
C11_2 0.050(2) 0.0217(14) 0.0233(15) 0.0030(11) -0.0108(15) -0.0175(13)
C12_2 0.0426(18) 0.0331(15) 0.0314(16) -0.0024(12) 0.0034(13) -0.0177(13)
C21_2 0.0400(18) 0.0208(13) 0.0390(16) -0.0037(12) -0.0145(15) -0.0067(13)
C22_2 0.0557(19) 0.0253(14) 0.0472(18) -0.0086(13) -0.0226(15) -0.0082(13)
CB1A_2 0.030(4) 0.021(3) 0.019(4) -0.003(3) -0.005(3) -0.002(3)
CB2A_2 0.029(4) 0.018(3) 0.024(4) -0.007(3) -0.003(3) -0.004(3)
C11A_2 0.040(5) 0.028(4) 0.033(4) -0.015(3) -0.009(4) -0.005(4)
C12A_2 0.051(6) 0.043(6) 0.062(7) -0.003(5) -0.009(6) -0.017(5)
C21A_2 0.029(4) 0.019(3) 0.025(3) -0.011(3) 0.001(3) -0.009(3)
C22A_2 0.030(4) 0.022(3) 0.037(4) -0.013(3) 0.010(3) -0.004(3)
C31_2 0.0885(19) 0.0379(12) 0.0287(11) -0.0205(9) 0.0178(11) -0.0301(12)
C32_2 0.0320(19) 0.0236(17) 0.039(2) -0.0215(16) -0.0057(16) 0.0006(14)
C31A_2 0.054(3) 0.040(2) 0.059(3) -0.027(2) -0.017(2) -0.001(2)
C41_2 0.0322(10) 0.0309(9) 0.0223(9) -0.0140(7) 0.0031(7) -0.0045(7)
C42_2 0.0422(11) 0.0409(11) 0.0216(9) -0.0118(8) -0.0030(8) -0.0015(9)
C51_2 0.0432(11) 0.0237(9) 0.0225(9) -0.0037(7) -0.0004(8) -0.0085(8)
C52_2 0.0492(14) 0.0596(15) 0.0331(12) -0.0008(11) 0.0076(10) -0.0236(12)
C61_2 0.0390(10) 0.0210(8) 0.0239(9) -0.0067(7) -0.0025(7) -0.0082(7)
C62_2 0.0550(14) 0.0380(12) 0.0557(14) -0.0268(11) -0.0148(11) -0.0094(10)
C71_2 0.0300(9) 0.0288(9) 0.0204(8) -0.0115(7) 0.0013(7) -0.0067(7)
C72_2 0.0329(10) 0.0266(9) 0.0263(9) -0.0123(7) -0.0007(7) -0.0089(7)
C81_2 0.0391(11) 0.0362(10) 0.0206(9) -0.0101(8) 0.0052(7) -0.0171(8)
C82_2 0.0469(12) 0.0396(11) 0.0205(9) -0.0059(8) 0.0027(8) -0.0188(9)
C1_2 0.0292(9) 0.0258(8) 0.0179(8) -0.0098(6) 0.0035(6) -0.0120(7)
C2_2 0.0456(11) 0.0229(9) 0.0243(9) -0.0081(7) -0.0110(8) -0.0012(8)
C3_2 0.0568(14) 0.0281(10) 0.0336(11) -0.0117(8) -0.0232(10) 0.0053(9)
C4_2 0.0417(12) 0.0338(11) 0.0505(13) -0.0189(10) -0.0252(10) 0.0046(9)
C5_2 0.0317(10) 0.0331(10) 0.0447(12) -0.0120(9) -0.0101(9) -0.0054(8)
C6_2 0.0314(9) 0.0248(9) 0.0289(9) -0.0050(7) -0.0082(7) -0.0058(7)
Fe1_3 0.0915(4) 0.01802(18) 0.0210(2) -0.00922(15) 0.0200(2) -0.0159(2)
N5_3 0.042(4) 0.012(4) 0.010(3) -0.002(2) -0.006(3) -0.009(3)
C2_3 0.047(2) 0.0215(17) 0.0224(18) -0.0079(14) -0.0023(16) -0.0083(15)
C3_3 0.060(3) 0.0274(19) 0.0209(18) -0.0041(15) -0.0129(18) -0.0146(18)
C4_3 0.042(2) 0.0242(18) 0.034(2) -0.0017(15) -0.0069(17) -0.0107(16)
C5_3 0.041(2) 0.0227(17) 0.0258(18) -0.0035(14) 0.0008(16) -0.0067(15)
C6_3 0.043(2) 0.0208(16) 0.0198(17) -0.0036(13) 0.0005(15) -0.0065(15)
S1_3 0.0391(6) 0.0387(6) 0.0798(10) 0.0160(6) -0.0109(6) -0.0150(5)
C1_3 0.039(5) 0.025(6) 0.050(6) -0.002(4) 0.023(4) 0.000(4)
N1_3 0.0629(12) 0.0202(7) 0.0206(8) -0.0087(6) 0.0119(7) -0.0105(7)
N2_3 0.0528(10) 0.0190(7) 0.0206(7) -0.0078(6) 0.0083(7) -0.0092(7)
C(A1_3 0.0382(19) 0.0224(15) 0.0213(15) -0.0120(11) 0.0046(15) -0.0070(15)
C(B1_3 0.0324(17) 0.0234(14) 0.0251(15) -0.0127(11) 0.0025(13) -0.0070(13)
C(M2_3 0.056(2) 0.0239(15) 0.0182(14) -0.0091(12) 0.0055(16) -0.0093(16)
C11_3 0.0405(18) 0.0257(14) 0.0261(16) -0.0125(12) 0.0014(13) -0.0066(12)
C12_3 0.042(2) 0.056(2) 0.039(2) -0.0249(18) 0.0030(17) -0.0075(17)
C1A_3 0.028(3) 0.019(2) 0.022(3) -0.0070(19) 0.000(2) -0.001(2)
C2A_3 0.020(3) 0.021(2) 0.026(3) -0.0118(19) -0.003(2) 0.001(2)
C10B_3 0.052(4) 0.023(3) 0.019(3) -0.010(2) 0.009(3) -0.001(3)
C11A_3 0.032(3) 0.024(3) 0.023(3) -0.014(2) 0.013(2) 0.000(2)
C12A_3 0.067(5) 0.059(4) 0.025(3) -0.023(3) -0.005(3) 0.013(4)
C(B2_3 0.0566(13) 0.0212(9) 0.0265(10) -0.0113(7) 0.0079(9) -0.0074(8)
C(A2_3 0.0317(9) 0.0191(8) 0.0245(9) -0.0093(7) 0.0016(7) -0.0043(7)
C(M1_3 0.0243(8) 0.0176(7) 0.0236(8) -0.0063(6) -0.0021(6) -0.0027(6)
C(A3_3 0.0289(9) 0.0195(8) 0.0204(8) -0.0053(6) 0.0007(7) -0.0055(7)
C(B3_3 0.0386(10) 0.0215(8) 0.0212(9) -0.0043(7) 0.0038(7) -0.0060(7)
C(B4_3 0.031(2) 0.028(2) 0.0187(17) -0.0090(14) 0.0020(18) -0.0109(18)
C(A4_3 0.041(3) 0.0245(19) 0.0187(18) -0.0067(14) 0.001(2) -0.007(2)
C41_3 0.069(3) 0.0230(18) 0.0086(13) -0.0073(12) 0.0120(15) -0.0164(19)
C42_3 0.072(4) 0.049(3) 0.030(2) -0.0197(19) 0.031(2) -0.001(2)
C8A_3 0.098(12) 0.019(4) 0.032(6) -0.002(4) 0.033(7) -0.025(7)
C9A_3 0.051(6) 0.020(3) 0.017(4) -0.004(3) 0.007(4) -0.004(5)
C41A_3 0.109(14) 0.039(7) 0.152(16) 0.025(8) -0.076(12) -0.037(8)
C42A_3 0.104(11) 0.040(6) 0.156(19) -0.014(12) 0.040(15) -0.009(7)
C21_3 0.0395(10) 0.0206(8) 0.0287(9) -0.0117(7) 0.0007(8) -0.0029(7)
C22_3 0.0432(12) 0.0346(11) 0.0440(12) -0.0204(9) -0.0124(9) -0.0020(9)
C31_3 0.0393(10) 0.0210(8) 0.0216(9) -0.0037(7) 0.0008(7) -0.0038(7)
C32_3 0.0464(12) 0.0302(10) 0.0347(11) -0.0025(8) -0.0007(9) -0.0121(9)

loop_
_atom_type_symbol
_atom_type_description
_atom_type_scat_dispersion_real
_atom_type_scat_dispersion_imag
_atom_type_scat_source
C C 0.0033 0.0016 'International Tables Vol C Tables 4.2.6.8 and 6.1.1.4'
H H 0.0000 0.0000 'International Tables Vol C Tables 4.2.6.8 and 6.1.1.4'
N N 0.0061 0.0033 'International Tables Vol C Tables 4.2.6.8 and 6.1.1.4'
S S 0.1246 0.1234 'International Tables Vol C Tables 4.2.6.8 and 6.1.1.4'
Fe Fe 0.3463 0.8444 'International Tables Vol C Tables 4.2.6.8 and 6.1.1.4'

loop_
_geom_angle_atom_site_label_1
_geom_angle_atom_site_label_2
_geom_angle_atom_site_label_3
_geom_angle
_geom_angle_site_symmetry_1
_geom_angle_site_symmetry_3
_geom_angle_publ_flag
C1_1 Fe1_1 N1_1 95.12(8) . . ?
C1_1 Fe1_1 N4_1 91.11(7) . . ?
N1_1 Fe1_1 N4_1 89.94(6) . . ?
C1_1 Fe1_1 N2_1 92.51(8) . . ?
N1_1 Fe1_1 N2_1 89.64(6) . . ?
N4_1 Fe1_1 N2_1 176.38(7) . . ?
C1_1 Fe1_1 N3_1 89.60(8) . . ?
N1_1 Fe1_1 N3_1 175.27(7) . . ?
N4_1 Fe1_1 N3_1 89.92(6) . . ?
N2_1 Fe1_1 N3_1 90.20(7) . . ?
C1_1 Fe1_1 N5_1 177.66(8) . . ?
N1_1 Fe1_1 N5_1 87.20(6) . . ?
N4_1 Fe1_1 N5_1 88.67(6) . . ?
N2_1 Fe1_1 N5_1 87.71(7) . . ?
N3_1 Fe1_1 N5_1 88.07(7) . . ?
C(A1_1 N1_1 C(A2_1 105.01(14) . . ?
C(A1_1 N1_1 Fe1_1 127.26(11) . . ?
C(A2_1 N1_1 Fe1_1 127.71(12) . . ?
C(A3_1 N2_1 C(A4_1 105.76(16) . . ?
C(A3_1 N2_1 Fe1_1 127.36(14) . . ?
C(A4_1 N2_1 Fe1_1 126.76(13) . . ?
C(A5_1 N3_1 C(A6_1 105.64(16) . . ?
C(A5_1 N3_1 Fe1_1 127.30(14) . . ?
C(A6_1 N3_1 Fe1_1 126.83(13) . . ?
C(A7_1 N4_1 C(A8_1 105.30(13) . . ?
C(A7_1 N4_1 Fe1_1 127.27(12) . . ?
C(A8_1 N4_1 Fe1_1 127.03(11) . . ?
C6_1 N5_1 C2_1 117.21(17) . . ?
C6_1 N5_1 Fe1_1 122.00(10) . . ?
C2_1 N5_1 Fe1_1 120.78(15) . . ?
N1_1 C(A2_1 C(M1_1 124.38(17) . . ?
N1_1 C(A2_1 C(B2_1 110.94(15) . . ?
C(M1_1 C(A2_1 C(B2_1 124.68(17) . . ?
C(A3_1 C(M1_1 C(A2_1 125.79(19) . . ?
C(A3_1 C(M1_1 H(M1_1 117.2 . . ?
C(A2_1 C(M1_1 H(M1_1 117.0 . . ?
N2_1 C(A3_1 C(M1_1 124.82(18) . . ?
N2_1 C(A3_1 CB3A_1 112.9(2) . . ?
C(M1_1 C(A3_1 CB3A_1 120.5(2) . . ?
N2_1 C(A3_1 C(B3_1 107.0(2) . . ?
C(M1_1 C(A3_1 C(B3_1 125.8(2) . . ?
CB3A_1 C(A3_1 C(B3_1 30.37(18) . . ?
C(B4_1 C(B3_1 C(A3_1 108.2(3) . . ?
C(B4_1 C(B3_1 C31_1 129.1(3) . . ?
C(A3_1 C(B3_1 C31_1 122.3(3) . . ?
C(B3_1 C(B4_1 C(A4_1 104.4(3) . . ?
C(B3_1 C(B4_1 C41_1 128.0(3) . . ?
C(A4_1 C(B4_1 C41_1 125.8(3) . . ?
C32_1 C31_1 C(B3_1 113.6(4) . . ?
C32_1 C31_1 H31A_1 113.5 . . ?
C(B3_1 C31_1 H31A_1 102.0 . . ?
C32_1 C31_1 H31B_1 115.0 . . ?
C(B3_1 C31_1 H31B_1 99.7 . . ?
H31A_1 C31_1 H31B_1 111.5 . . ?
C32_1 C31_1 H32E_1 114.2 . . ?
C(B3_1 C31_1 H32E_1 128.0 . . ?
H31A_1 C31_1 H32E_1 76.5 . . ?
H31B_1 C31_1 H32E_1 40.6 . . ?
C32_1 C31_1 H32F_1 103.1 . . ?
C(B3_1 C31_1 H32F_1 111.4 . . ?
H31A_1 C31_1 H32F_1 11.3 . . ?
H31B_1 C31_1 H32F_1 114.4 . . ?
H32E_1 C31_1 H32F_1 76.0 . . ?
C31_1 C32_1 H32A_1 109.8 . . ?
C31_1 C32_1 H32B_1 110.1 . . ?
H32A_1 C32_1 H32B_1 109.5 . . ?
C31_1 C32_1 H32C_1 108.6 . . ?
H32A_1 C32_1 H32C_1 109.5 . . ?
H32B_1 C32_1 H32C_1 109.5 . . ?
C31_1 C32_1 H31C_1 83.2 . . ?
H32A_1 C32_1 H31C_1 117.6 . . ?
H32B_1 C32_1 H31C_1 122.8 . . ?
H32C_1 C32_1 H31C_1 25.5 . . ?
C31_1 C32_1 H31D_1 92.4 . . ?
H32A_1 C32_1 H31D_1 133.6 . . ?
H32B_1 C32_1 H31D_1 24.9 . . ?
H32C_1 C32_1 H31D_1 100.5 . . ?
H31C_1 C32_1 H31D_1 104.8 . . ?
C(B4_1 C41_1 C42_1 113.9(4) . . ?
C(B4_1 C41_1 H41A_1 106.1 . . ?
C42_1 C41_1 H41A_1 113.5 . . ?
C(B4_1 C41_1 H41B_1 97.1 . . ?
C42_1 C41_1 H41B_1 113.8 . . ?
H41A_1 C41_1 H41B_1 111.2 . . ?
C(B4_1 C41_1 H41C_1 96.5 . . ?
C42_1 C41_1 H41C_1 26.6 . . ?
H41A_1 C41_1 H41C_1 139.9 . . ?
H41B_1 C41_1 H41C_1 97.9 . . ?
C(B4_1 C41_1 H42D_1 161.5 . . ?
C42_1 C41_1 H42D_1 84.3 . . ?
H41A_1 C41_1 H42D_1 61.1 . . ?
H41B_1 C41_1 H42D_1 77.3 . . ?
H41C_1 C41_1 H42D_1 101.7 . . ?
C(B4_1 C41_1 H42E_1 104.1 . . ?
C42_1 C41_1 H42E_1 124.8 . . ?
H41A_1 C41_1 H42E_1 91.2 . . ?
H41B_1 C41_1 H42E_1 20.0 . . ?
H41C_1 C41_1 H42E_1 115.0 . . ?
H42D_1 C41_1 H42E_1 65.1 . . ?
C(B4_1 C41_1 H42F_1 99.4 . . ?
C42_1 C41_1 H42F_1 133.6 . . ?
H41A_1 C41_1 H42F_1 21.8 . . ?
H41B_1 C41_1 H42F_1 92.0 . . ?
H41C_1 C41_1 H42F_1 160.1 . . ?
H42D_1 C41_1 H42F_1 63.7 . . ?
H42E_1 C41_1 H42F_1 72.5 . . ?
C41_1 C42_1 H42A_1 110.5 . . ?
C41_1 C42_1 H42B_1 109.1 . . ?
H42A_1 C42_1 H42B_1 109.5 . . ?
C41_1 C42_1 H42C_1 108.8 . . ?
H42A_1 C42_1 H42C_1 109.5 . . ?
H42B_1 C42_1 H42C_1 109.5 . . ?
C41_1 C42_1 H41C_1 74.6 . . ?
H42A_1 C42_1 H41C_1 124.3 . . ?
H42B_1 C42_1 H41C_1 121.2 . . ?
H42C_1 C42_1 H41C_1 34.3 . . ?
C41_1 C42_1 H41D_1 70.6 . . ?
H42A_1 C42_1 H41D_1 122.0 . . ?
H42B_1 C42_1 H41D_1 38.6 . . ?
H42C_1 C42_1 H41D_1 125.4 . . ?
H41C_1 C42_1 H41D_1 112.1 . . ?
CB4A_1 CB3A_1 C(A3_1 103.5(3) . . ?
CB4A_1 CB3A_1 C31A_1 128.0(4) . . ?
C(A3_1 CB3A_1 C31A_1 127.1(3) . . ?
CB3A_1 CB4A_1 C41A_1 128.7(4) . . ?
CB3A_1 CB4A_1 C(A4_1 108.8(3) . . ?
C41A_1 CB4A_1 C(A4_1 122.0(3) . . ?
CB3A_1 C31A_1 C32A_1 114.7(5) . . ?
CB3A_1 C31A_1 H32B_1 115.4 . . ?
C32A_1 C31A_1 H32B_1 101.4 . . ?
CB3A_1 C31A_1 H32C_1 116.1 . . ?
C32A_1 C31A_1 H32C_1 120.2 . . ?
H32B_1 C31A_1 H32C_1 83.6 . . ?
CB3A_1 C31A_1 H31C_1 107.5 . . ?
C32A_1 C31A_1 H31C_1 113.5 . . ?
H32B_1 C31A_1 H31C_1 103.9 . . ?
H32C_1 C31A_1 H31C_1 20.4 . . ?
CB3A_1 C31A_1 H31D_1 95.6 . . ?
C32A_1 C31A_1 H31D_1 112.9 . . ?
H32B_1 C31A_1 H31D_1 19.8 . . ?
H32C_1 C31A_1 H31D_1 91.4 . . ?
H31C_1 C31A_1 H31D_1 111.3 . . ?
C31A_1 C32A_1 H31A_1 90.7 . . ?
C31A_1 C32A_1 H31B_1 75.1 . . ?
H31A_1 C32A_1 H31B_1 90.9 . . ?
C31A_1 C32A_1 H32D_1 111.6 . . ?
H31A_1 C32A_1 H32D_1 139.3 . . ?
H31B_1 C32A_1 H32D_1 126.8 . . ?
C31A_1 C32A_1 H32E_1 108.1 . . ?
H31A_1 C32A_1 H32E_1 94.0 . . ?
H31B_1 C32A_1 H32E_1 33.2 . . ?
H32D_1 C32A_1 H32E_1 109.5 . . ?
C31A_1 C32A_1 H32F_1 108.7 . . ?
H31A_1 C32A_1 H32F_1 29.9 . . ?
H31B_1 C32A_1 H32F_1 118.1 . . ?
H32D_1 C32A_1 H32F_1 109.5 . . ?
H32E_1 C32A_1 H32F_1 109.5 . . ?
C42A_1 C41A_1 CB4A_1 110.3(4) . . ?
C42A_1 C41A_1 H41A_1 30.2 . . ?
CB4A_1 C41A_1 H41A_1 99.3 . . ?
C42A_1 C41A_1 H42B_1 129.9 . . ?
CB4A_1 C41A_1 H42B_1 112.8 . . ?
H41A_1 C41A_1 H42B_1 117.1 . . ?
C42A_1 C41A_1 H42C_1 122.9 . . ?
CB4A_1 C41A_1 H42C_1 104.1 . . ?
H41A_1 C41A_1 H42C_1 151.0 . . ?
H42B_1 C41A_1 H42C_1 68.6 . . ?
C42A_1 C41A_1 H41C_1 113.9 . . ?
CB4A_1 C41A_1 H41C_1 104.8 . . ?
H41A_1 C41A_1 H41C_1 143.4 . . ?
H42B_1 C41A_1 H41C_1 78.1 . . ?
H42C_1 C41A_1 H41C_1 10.4 . . ?
C42A_1 C41A_1 H41D_1 115.6 . . ?
CB4A_1 C41A_1 H41D_1 98.9 . . ?
H41A_1 C41A_1 H41D_1 91.0 . . ?
H42B_1 C41A_1 H41D_1 33.9 . . ?
H42C_1 C41A_1 H41D_1 101.8 . . ?
H41C_1 C41A_1 H41D_1 111.6 . . ?
C41A_1 C42A_1 H41A_1 74.3 . . ?
C41A_1 C42A_1 H41B_1 80.1 . . ?
H41A_1 C42A_1 H41B_1 131.2 . . ?
C41A_1 C42A_1 H42D_1 109.0 . . ?
H41A_1 C42A_1 H42D_1 107.5 . . ?
H41B_1 C42A_1 H42D_1 120.0 . . ?
C41A_1 C42A_1 H42E_1 110.5 . . ?
H41A_1 C42A_1 H42E_1 138.2 . . ?
H41B_1 C42A_1 H42E_1 30.5 . . ?
H42D_1 C42A_1 H42E_1 109.5 . . ?
C41A_1 C42A_1 H42F_1 108.9 . . ?
H41A_1 C42A_1 H42F_1 37.9 . . ?
H41B_1 C42A_1 H42F_1 123.5 . . ?
H42D_1 C42A_1 H42F_1 109.5 . . ?
H42E_1 C42A_1 H42F_1 109.5 . . ?
N2_1 C(A4_1 C(M2_1 125.17(18) . . ?
N2_1 C(A4_1 C(B4_1 112.2(2) . . ?
C(M2_1 C(A4_1 C(B4_1 121.0(2) . . ?
N2_1 C(A4_1 CB4A_1 106.6(2) . . ?
C(M2_1 C(A4_1 CB4A_1 126.3(2) . . ?
C(B4_1 C(A4_1 CB4A_1 28.41(17) . . ?
C(A4_1 C(M2_1 C(A5_1 125.88(19) . . ?
C(A4_1 C(M2_1 H(M2_1 117.1 . . ?
C(A5_1 C(M2_1 H(M2_1 117.0 . . ?
N3_1 C(A5_1 C(M2_1 124.59(19) . . ?
N3_1 C(A5_1 CB5A_1 110.1(3) . . ?
C(M2_1 C(A5_1 CB5A_1 121.1(3) . . ?
N3_1 C(A5_1 C(B5_1 109.9(2) . . ?
C(M2_1 C(A5_1 C(B5_1 125.1(2) . . ?
CB5A_1 C(A5_1 C(B5_1 27.8(3) . . ?
C(B6_1 C(B5_1 C51_1 127.2(3) . . ?
C(B6_1 C(B5_1 C(A5_1 106.7(3) . . ?
C51_1 C(B5_1 C(A5_1 125.7(3) . . ?
C(B5_1 C(B6_1 C(A6_1 105.4(3) . . ?
C(B5_1 C(B6_1 C61_1 128.4(3) . . ?
C(A6_1 C(B6_1 C61_1 126.0(3) . . ?
C(B5_1 C51_1 C52_1 114.5(3) . . ?
C(B5_1 C51_1 H51A_1 109.1 . . ?
C52_1 C51_1 H51A_1 108.4 . . ?
C(B5_1 C51_1 H51B_1 108.2 . . ?
C52_1 C51_1 H51B_1 108.7 . . ?
H51A_1 C51_1 H51B_1 107.7 . . ?
C(B5_1 C51_1 H52E_1 114.6 . . ?
C52_1 C51_1 H52E_1 110.2 . . ?
H51A_1 C51_1 H52E_1 98.8 . . ?
H51B_1 C51_1 H52E_1 9.3 . . ?
C(B5_1 C51_1 H52F_1 111.4 . . ?
C52_1 C51_1 H52F_1 121.5 . . ?
H51A_1 C51_1 H52F_1 19.8 . . ?
H51B_1 C51_1 H52F_1 88.7 . . ?
H52E_1 C51_1 H52F_1 80.1 . . ?
C51_1 C52_1 H52A_1 110.0 . . ?
C51_1 C52_1 H52B_1 109.4 . . ?
H52A_1 C52_1 H52B_1 109.5 . . ?
C51_1 C52_1 H52C_1 109.1 . . ?
H52A_1 C52_1 H52C_1 109.5 . . ?
H52B_1 C52_1 H52C_1 109.5 . . ?
C51_1 C52_1 H51C_1 88.8 . . ?
H52A_1 C52_1 H51C_1 143.1 . . ?
H52B_1 C52_1 H51C_1 92.4 . . ?
H52C_1 C52_1 H51C_1 33.8 . . ?
C51_1 C52_1 H51D_1 77.0 . . ?
H52A_1 C52_1 H51D_1 111.8 . . ?
H52B_1 C52_1 H51D_1 34.2 . . ?
H52C_1 C52_1 H51D_1 132.8 . . ?
H51C_1 C52_1 H51D_1 103.0 . . ?
C(B6_1 C61_1 C62_1 111.1(3) . . ?
C(B6_1 C61_1 H61A_1 109.5 . . ?
C62_1 C61_1 H61A_1 109.1 . . ?
C(B6_1 C61_1 H61B_1 109.4 . . ?
C62_1 C61_1 H61B_1 109.6 . . ?
H61A_1 C61_1 H61B_1 108.2 . . ?
C(B6_1 C61_1 H61C_1 95.0 . . ?
C62_1 C61_1 H61C_1 25.6 . . ?
H61A_1 C61_1 H61C_1 134.5 . . ?
H61B_1 C61_1 H61C_1 98.4 . . ?
C(B6_1 C61_1 H61D_1 95.6 . . ?
C62_1 C61_1 H61D_1 44.7 . . ?
H61A_1 C61_1 H61D_1 76.1 . . ?
H61B_1 C61_1 H61D_1 150.7 . . ?
H61C_1 C61_1 H61D_1 63.4 . . ?
C(B6_1 C61_1 H62E_1 104.8 . . ?
C62_1 C61_1 H62E_1 120.1 . . ?
H61A_1 C61_1 H62E_1 101.6 . . ?
H61B_1 C61_1 H62E_1 10.6 . . ?
H61C_1 C61_1 H62E_1 108.6 . . ?
H61D_1 C61_1 H62E_1 158.9 . . ?
C(B6_1 C61_1 H62F_1 105.5 . . ?
C62_1 C61_1 H62F_1 137.5 . . ?
H61A_1 C61_1 H62F_1 36.0 . . ?
H61B_1 C61_1 H62F_1 76.5 . . ?
H61C_1 C61_1 H62F_1 159.5 . . ?
H61D_1 C61_1 H62F_1 112.1 . . ?
H62E_1 C61_1 H62F_1 68.0 . . ?
C61_1 C62_1 H62A_1 110.2 . . ?
C61_1 C62_1 H62B_1 109.4 . . ?
H62A_1 C62_1 H62B_1 109.5 . . ?
C61_1 C62_1 H62C_1 108.8 . . ?
H62A_1 C62_1 H62C_1 109.5 . . ?
H62B_1 C62_1 H62C_1 109.5 . . ?
C61_1 C62_1 H61C_1 74.2 . . ?
H62A_1 C62_1 H61C_1 129.0 . . ?
H62B_1 C62_1 H61C_1 116.7 . . ?
H62C_1 C62_1 H61C_1 35.2 . . ?
C61_1 C62_1 H61D_1 64.0 . . ?
H62A_1 C62_1 H61D_1 110.9 . . ?
H62B_1 C62_1 H61D_1 48.1 . . ?
H62C_1 C62_1 H61D_1 138.8 . . ?
H61C_1 C62_1 H61D_1 115.6 . . ?
CB6A_1 CB5A_1 C(A5_1 104.8(5) . . ?
CB6A_1 CB5A_1 C51A_1 127.5(5) . . ?
C(A5_1 CB5A_1 C51A_1 126.8(5) . . ?
CB5A_1 CB6A_1 C(A6_1 108.5(5) . . ?
CB5A_1 CB6A_1 C61A_1 128.7(5) . . ?
C(A6_1 CB6A_1 C61A_1 121.4(5) . . ?
C52A_1 C51A_1 CB5A_1 110.3(6) . . ?
C52A_1 C51A_1 H51A_1 31.7 . . ?
CB5A_1 C51A_1 H51A_1 95.4 . . ?
C52A_1 C51A_1 H52B_1 124.2 . . ?
CB5A_1 C51A_1 H52B_1 123.9 . . ?
H51A_1 C51A_1 H52B_1 123.6 . . ?
C52A_1 C51A_1 H52C_1 103.2 . . ?
CB5A_1 C51A_1 H52C_1 110.2 . . ?
H51A_1 C51A_1 H52C_1 134.8 . . ?
H52B_1 C51A_1 H52C_1 71.4 . . ?
C52A_1 C51A_1 H51C_1 108.3 . . ?
CB5A_1 C51A_1 H51C_1 109.0 . . ?
H51A_1 C51A_1 H51C_1 139.8 . . ?
H52B_1 C51A_1 H51C_1 67.5 . . ?
H52C_1 C51A_1 H51C_1 5.3 . . ?
C52A_1 C51A_1 H51D_1 110.2 . . ?
CB5A_1 C51A_1 H51D_1 110.6 . . ?
H51A_1 C51A_1 H51D_1 91.2 . . ?
H52B_1 C51A_1 H51D_1 40.9 . . ?
H52C_1 C51A_1 H51D_1 112.1 . . ?
H51C_1 C51A_1 H51D_1 108.4 . . ?
C51A_1 C52A_1 H51A_1 76.2 . . ?
C51A_1 C52A_1 H51B_1 95.0 . . ?
H51A_1 C52A_1 H51B_1 121.5 . . ?
C51A_1 C52A_1 H52D_1 111.1 . . ?
H51A_1 C52A_1 H52D_1 117.9 . . ?
H51B_1 C52A_1 H52D_1 119.0 . . ?
C51A_1 C52A_1 H52E_1 109.6 . . ?
H51A_1 C52A_1 H52E_1 126.2 . . ?
H51B_1 C52A_1 H52E_1 14.8 . . ?
H52D_1 C52A_1 H52E_1 109.5 . . ?
C51A_1 C52A_1 H52F_1 107.7 . . ?
H51A_1 C52A_1 H52F_1 31.8 . . ?
H51B_1 C52A_1 H52F_1 113.3 . . ?
H52D_1 C52A_1 H52F_1 109.5 . . ?
H52E_1 C52A_1 H52F_1 109.5 . . ?
CB6A_1 C61A_1 C62A_1 114.7(5) . . ?
CB6A_1 C61A_1 H61A_1 105.3 . . ?
C62A_1 C61A_1 H61A_1 38.4 . . ?
CB6A_1 C61A_1 H61B_1 103.0 . . ?
C62A_1 C61A_1 H61B_1 25.8 . . ?
H61A_1 C61A_1 H61B_1 62.0 . . ?
CB6A_1 C61A_1 H62B_1 110.0 . . ?
C62A_1 C61A_1 H62B_1 132.0 . . ?
H61A_1 C61A_1 H62B_1 113.2 . . ?
H61B_1 C61A_1 H62B_1 146.5 . . ?
CB6A_1 C61A_1 H62C_1 107.1 . . ?
C62A_1 C61A_1 H62C_1 114.6 . . ?
H61A_1 C61A_1 H62C_1 145.5 . . ?
H61B_1 C61A_1 H62C_1 99.2 . . ?
H62B_1 C61A_1 H62C_1 65.6 . . ?
CB6A_1 C61A_1 H61C_1 108.4 . . ?
C62A_1 C61A_1 H61C_1 109.2 . . ?
H61A_1 C61A_1 H61C_1 141.9 . . ?
H61B_1 C61A_1 H61C_1 93.3 . . ?
H62B_1 C61A_1 H61C_1 70.8 . . ?
H62C_1 C61A_1 H61C_1 5.9 . . ?
CB6A_1 C61A_1 H61D_1 109.1 . . ?
C62A_1 C61A_1 H61D_1 107.7 . . ?
H61A_1 C61A_1 H61D_1 76.8 . . ?
H61B_1 C61A_1 H61D_1 133.0 . . ?
H62B_1 C61A_1 H61D_1 38.7 . . ?
H62C_1 C61A_1 H61D_1 103.0 . . ?
H61C_1 C61A_1 H61D_1 107.5 . . ?
C61A_1 C62A_1 H61A_1 64.9 . . ?
C61A_1 C62A_1 H61B_1 79.4 . . ?
H61A_1 C62A_1 H61B_1 134.4 . . ?
C61A_1 C62A_1 H62D_1 109.8 . . ?
H61A_1 C62A_1 H62D_1 104.1 . . ?
H61B_1 C62A_1 H62D_1 114.4 . . ?
C61A_1 C62A_1 H62E_1 108.6 . . ?
H61A_1 C62A_1 H62E_1 145.7 . . ?
H61B_1 C62A_1 H62E_1 30.1 . . ?
H62D_1 C62A_1 H62E_1 109.5 . . ?
C61A_1 C62A_1 H62F_1 110.1 . . ?
H61A_1 C62A_1 H62F_1 50.8 . . ?
H61B_1 C62A_1 H62F_1 128.4 . . ?
H62D_1 C62A_1 H62F_1 109.5 . . ?
H62E_1 C62A_1 H62F_1 109.5 . . ?
N3_1 C(A6_1 C(M3_1 124.92(17) . . ?
N3_1 C(A6_1 CB6A_1 107.2(3) . . ?
C(M3_1 C(A6_1 CB6A_1 124.9(3) . . ?
N3_1 C(A6_1 C(B6_1 111.4(2) . . ?
C(M3_1 C(A6_1 C(B6_1 123.1(2) . . ?
CB6A_1 C(A6_1 C(B6_1 25.6(2) . . ?
C(A7_1 C(M3_1 C(A6_1 125.98(17) . . ?
C(A7_1 C(M3_1 H(M3_1 116.9 . . ?
C(A6_1 C(M3_1 H(M3_1 117.2 . . ?
N4_1 C(A7_1 C(M3_1 124.47(16) . . ?
N4_1 C(A7_1 C(B7_1 110.70(15) . . ?
C(M3_1 C(A7_1 C(B7_1 124.83(16) . . ?
C(B8_1 C(B7_1 C(A7_1 106.67(15) . . ?
C(B8_1 C(B7_1 C71_1 127.09(15) . . ?
C(A7_1 C(B7_1 C71_1 126.24(16) . . ?
C(B7_1 C(B8_1 C(A8_1 106.64(15) . . ?
C(B7_1 C(B8_1 C81_1 127.97(15) . . ?
C(A8_1 C(B8_1 C81_1 125.39(15) . . ?
N4_1 C(A8_1 C(M4_1 125.06(15) . . ?
N4_1 C(A8_1 C(B8_1 110.68(14) . . ?
C(M4_1 C(A8_1 C(B8_1 124.26(15) . . ?
C(A8_1 C(M4_1 C(A1_1 125.48(16) . . ?
C(A8_1 C(M4_1 H(M4_1 117.4 . . ?
C(A1_1 C(M4_1 H(M4_1 117.2 . . ?
N1_1 C(A1_1 C(M4_1 125.02(15) . . ?
N1_1 C(A1_1 C(B1_1 110.84(14) . . ?
C(M4_1 C(A1_1 C(B1_1 124.13(15) . . ?
C(B2_1 C(B1_1 C(A1_1 106.57(15) . . ?
C(B2_1 C(B1_1 C11_1 128.68(15) . . ?
C(A1_1 C(B1_1 C11_1 124.74(14) . . ?
C(B1_1 C(B2_1 C(A2_1 106.60(15) . . ?
C(B1_1 C(B2_1 C21_1 128.57(16) . . ?
C(A2_1 C(B2_1 C21_1 124.63(16) . . ?
C(B7_1 C71_1 C72_1 112.79(15) . . ?
C(B7_1 C71_1 H71A_1 109.3 . . ?
C72_1 C71_1 H71A_1 109.5 . . ?
C(B7_1 C71_1 H71B_1 109.0 . . ?
C72_1 C71_1 H71B_1 108.4 . . ?
H71A_1 C71_1 H71B_1 107.8 . . ?
C71_1 C72_1 H72A_1 109.8 . . ?
C71_1 C72_1 H72B_1 108.7 . . ?
H72A_1 C72_1 H72B_1 109.5 . . ?
C71_1 C72_1 H72C_1 109.9 . . ?
H72A_1 C72_1 H72C_1 109.5 . . ?
H72B_1 C72_1 H72C_1 109.5 . . ?
C(B8_1 C81_1 C82_1 113.05(15) . . ?
C(B8_1 C81_1 H81A_1 108.8 . . ?
C82_1 C81_1 H81A_1 108.8 . . ?
C(B8_1 C81_1 H81B_1 109.2 . . ?
C82_1 C81_1 H81B_1 109.1 . . ?
H81A_1 C81_1 H81B_1 107.8 . . ?
C81_1 C82_1 H82A_1 109.7 . . ?
C81_1 C82_1 H82B_1 109.5 . . ?
H82A_1 C82_1 H82B_1 109.5 . . ?
C81_1 C82_1 H82C_1 109.2 . . ?
H82A_1 C82_1 H82C_1 109.5 . . ?
H82B_1 C82_1 H82C_1 109.5 . . ?
C(B1_1 C11_1 C12_1 113.19(15) . . ?
C(B1_1 C11_1 H11A_1 108.6 . . ?
C12_1 C11_1 H11A_1 108.8 . . ?
C(B1_1 C11_1 H11B_1 109.2 . . ?
C12_1 C11_1 H11B_1 109.2 . . ?
H11A_1 C11_1 H11B_1 107.8 . . ?
C11_1 C12_1 H12A_1 109.6 . . ?
C11_1 C12_1 H12B_1 109.7 . . ?
H12A_1 C12_1 H12B_1 109.5 . . ?
C11_1 C12_1 H12C_1 109.2 . . ?
H12A_1 C12_1 H12C_1 109.5 . . ?
H12B_1 C12_1 H12C_1 109.5 . . ?
C(B2_1 C21_1 C22_1 112.03(17) . . ?
C(B2_1 C21_1 H21A_1 109.3 . . ?
C22_1 C21_1 H21A_1 109.1 . . ?
C(B2_1 C21_1 H21B_1 109.0 . . ?
C22_1 C21_1 H21B_1 109.3 . . ?
H21A_1 C21_1 H21B_1 107.9 . . ?
C21_1 C22_1 H22A_1 109.6 . . ?
C21_1 C22_1 H22B_1 109.5 . . ?
H22A_1 C22_1 H22B_1 109.5 . . ?
C21_1 C22_1 H22C_1 109.3 . . ?
H22A_1 C22_1 H22C_1 109.5 . . ?
H22B_1 C22_1 H22C_1 109.4 . . ?
S1_1 C1_1 Fe1_1 176.24(13) . . ?
N5_1 C2_1 C3_1 122.8(2) . . ?
N5_1 C2_1 H2A_1 118.5 . . ?
C3_1 C2_1 H2A_1 118.7 . . ?
C4_1 C3_1 C2_1 119.4(2) . . ?
C4_1 C3_1 H3A_1 120.5 . . ?
C2_1 C3_1 H3A_1 120.1 . . ?
C3_1 C4_1 C5_1 118.6(2) . . ?
C3_1 C4_1 H4A_1 120.9 . . ?
C5_1 C4_1 H4A_1 120.5 . . ?
C4_1 C5_1 C6_1 118.9(2) . . ?
C4_1 C5_1 H5A_1 120.9 . . ?
C6_1 C5_1 H5A_1 120.2 . . ?
N5_1 C6_1 C5_1 123.11(12) . . ?
N5_1 C6_1 H6A_1 118.6 . . ?
C5_1 C6_1 H6A_1 118.3 . . ?
C1_2 Fe1_2 N3_2 88.30(6) . . ?
C1_2 Fe1_2 N2_2 91.69(5) . . ?
N3_2 Fe1_2 N2_2 90.1 . . ?
C1_2 Fe1_2 N1_2 95.95(6) . . ?
N3_2 Fe1_2 N1_2 175.7 . . ?
N2_2 Fe1_2 N1_2 90.2 . . ?
C1_2 Fe1_2 N4_2 91.59(5) . . ?
N3_2 Fe1_2 N4_2 90.0 . . ?
N2_2 Fe1_2 N4_2 176.7 . . ?
N1_2 Fe1_2 N4_2 89.5 . . ?
C1_2 Fe1_2 N5_2 176.94(6) . . ?
N3_2 Fe1_2 N5_2 89.2 . . ?
N2_2 Fe1_2 N5_2 86.6 . . ?
N1_2 Fe1_2 N5_2 86.6 . . ?
N4_2 Fe1_2 N5_2 90.2 . . ?
C(A2_2 N1_2 C(A1_2 105.33(12) . . ?
C(A2_2 N1_2 Fe1_2 127.02(8) . . ?
C(A1_2 N1_2 Fe1_2 127.64(8) . . ?
C(A3_2 N2_2 C(A4_2 105.55(10) . . ?
C(A3_2 N2_2 Fe1_2 127.28(7) . . ?
C(A4_2 N2_2 Fe1_2 127.05(7) . . ?
C(A6_2 N3_2 C(A5_2 105.19(10) . . ?
C(A6_2 N3_2 Fe1_2 127.11(7) . . ?
C(A5_2 N3_2 Fe1_2 126.83(7) . . ?
C(A7_2 N4_2 C(A8_2 105.51(10) . . ?
C(A7_2 N4_2 Fe1_2 126.68(7) . . ?
C(A8_2 N4_2 Fe1_2 127.10(7) . . ?
C6_2 N5_2 C2_2 116.98(12) . . ?
C6_2 N5_2 Fe1_2 121.74(8) . . ?
C2_2 N5_2 Fe1_2 121.26(9) . . ?
N1_2 C(A2_2 C(M1_2 124.89(17) . . ?
N1_2 C(A2_2 CB2A_2 109.3(3) . . ?
C(M1_2 C(A2_2 CB2A_2 121.1(3) . . ?
N1_2 C(A2_2 C(B2_2 110.53(18) . . ?
C(M1_2 C(A2_2 C(B2_2 124.3(2) . . ?
CB2A_2 C(A2_2 C(B2_2 27.9(3) . . ?
C(A2_2 C(M1_2 C(A3_2 125.92(18) . . ?
C(A2_2 C(M1_2 H(M1_2 117.0 . . ?
C(A3_2 C(M1_2 H(M1_2 117.1 . . ?
N2_2 C(A3_2 C(M1_2 124.64(15) . . ?
N2_2 C(A3_2 C(B3_2 110.73(14) . . ?
C(M1_2 C(A3_2 C(B3_2 124.63(17) . . ?
C(B4_2 C(B3_2 C(A3_2 106.54(15) . . ?
C(B4_2 C(B3_2 C31_2 128.17(17) . . ?
C(A3_2 C(B3_2 C31_2 125.29(17) . . ?
C(B3_2 C(B4_2 C(A4_2 106.59(15) . . ?
C(B3_2 C(B4_2 C41_2 128.98(16) . . ?
C(A4_2 C(B4_2 C41_2 124.44(16) . . ?
N2_2 C(A4_2 C(M2_2 124.89(14) . . ?
N2_2 C(A4_2 C(B4_2 110.59(13) . . ?
C(M2_2 C(A4_2 C(B4_2 124.50(16) . . ?
C(A4_2 C(M2_2 C(A5_2 125.85(16) . . ?
C(A4_2 C(M2_2 H(M2_2 117.1 . . ?
C(A5_2 C(M2_2 H(M2_2 117.1 . . ?
N3_2 C(A5_2 C(M2_2 124.81(14) . . ?
N3_2 C(A5_2 C(B5_2 110.68(13) . . ?
C(M2_2 C(A5_2 C(B5_2 124.47(15) . . ?
C(B6_2 C(B5_2 C(A5_2 106.69(15) . . ?
C(B6_2 C(B5_2 C51_2 128.71(16) . . ?
C(A5_2 C(B5_2 C51_2 124.59(16) . . ?
C(B5_2 C(B6_2 C(A6_2 106.24(14) . . ?
C(B5_2 C(B6_2 C61_2 128.86(16) . . ?
C(A6_2 C(B6_2 C61_2 124.87(15) . . ?
N3_2 C(A6_2 C(M3_2 124.68(14) . . ?
N3_2 C(A6_2 C(B6_2 111.17(13) . . ?
C(M3_2 C(A6_2 C(B6_2 124.13(15) . . ?
C(A7_2 C(M3_2 C(A6_2 125.89(15) . . ?
C(A7_2 C(M3_2 H(M3_2 117.1 . . ?
C(A6_2 C(M3_2 H(M3_2 117.0 . . ?
N4_2 C(A7_2 C(M3_2 124.93(14) . . ?
N4_2 C(A7_2 C(B7_2 110.80(13) . . ?
C(M3_2 C(A7_2 C(B7_2 124.26(15) . . ?
C(B8_2 C(B7_2 C(A7_2 106.38(15) . . ?
C(B8_2 C(B7_2 C71_2 128.23(16) . . ?
C(A7_2 C(B7_2 C71_2 125.38(15) . . ?
C(B7_2 C(B8_2 C(A8_2 106.73(15) . . ?
C(B7_2 C(B8_2 C81_2 127.99(16) . . ?
C(A8_2 C(B8_2 C81_2 125.29(16) . . ?
N4_2 C(A8_2 C(M4_2 124.91(15) . . ?
N4_2 C(A8_2 C(B8_2 110.58(14) . . ?
C(M4_2 C(A8_2 C(B8_2 124.51(16) . . ?
C(A8_2 C(M4_2 C(A1_2 125.68(17) . . ?
C(A8_2 C(M4_2 H(M4_2 117.1 . . ?
C(A1_2 C(M4_2 H(M4_2 117.2 . . ?
N1_2 C(A1_2 C(M4_2 124.75(16) . . ?
N1_2 C(A1_2 C(B1_2 111.21(18) . . ?
C(M4_2 C(A1_2 C(B1_2 123.75(19) . . ?
N1_2 C(A1_2 CB1A_2 107.1(3) . . ?
C(M4_2 C(A1_2 CB1A_2 124.2(3) . . ?
C(B1_2 C(A1_2 CB1A_2 26.7(3) . . ?
C(B2_2 C(B1_2 C(A1_2 106.0(2) . . ?
C(B2_2 C(B1_2 C11_2 128.1(3) . . ?
C(A1_2 C(B1_2 C11_2 125.6(3) . . ?
C(B1_2 C(B2_2 C(A2_2 106.5(2) . . ?
C(B1_2 C(B2_2 C21_2 128.9(3) . . ?
C(A2_2 C(B2_2 C21_2 124.4(2) . . ?
C(B1_2 C11_2 C12_2 114.2(3) . . ?
C(B1_2 C11_2 H11A_2 108.6 . . ?
C12_2 C11_2 H11A_2 108.5 . . ?
C(B1_2 C11_2 H11B_2 108.8 . . ?
C12_2 C11_2 H11B_2 108.8 . . ?
H11A_2 C11_2 H11B_2 107.8 . . ?
C(B1_2 C11_2 H11D_2 97.8 . . ?
C12_2 C11_2 H11D_2 37.4 . . ?
H11A_2 C11_2 H11D_2 83.8 . . ?
H11B_2 C11_2 H11D_2 145.0 . . ?
C(B1_2 C11_2 H12E_2 106.7 . . ?
C12_2 C11_2 H12E_2 113.4 . . ?
H11A_2 C11_2 H12E_2 105.0 . . ?
H11B_2 C11_2 H12E_2 4.6 . . ?
H11D_2 C11_2 H12E_2 149.3 . . ?
C(B1_2 C11_2 H12F_2 108.2 . . ?
C12_2 C11_2 H12F_2 128.8 . . ?
H11A_2 C11_2 H12F_2 27.9 . . ?
H11B_2 C11_2 H12F_2 82.1 . . ?
H11D_2 C11_2 H12F_2 111.3 . . ?
H12E_2 C11_2 H12F_2 78.7 . . ?
C11_2 C12_2 H12A_2 110.1 . . ?
C11_2 C12_2 H12B_2 109.3 . . ?
H12A_2 C12_2 H12B_2 109.5 . . ?
C11_2 C12_2 H12C_2 108.9 . . ?
H12A_2 C12_2 H12C_2 109.5 . . ?
H12B_2 C12_2 H12C_2 109.5 . . ?
C11_2 C12_2 H11C_2 86.8 . . ?
H12A_2 C12_2 H11C_2 123.7 . . ?
H12B_2 C12_2 H11C_2 114.5 . . ?
H12C_2 C12_2 H11C_2 22.6 . . ?
C11_2 C12_2 H11D_2 73.3 . . ?
H12A_2 C12_2 H11D_2 114.1 . . ?
H12B_2 C12_2 H11D_2 37.4 . . ?
H12C_2 C12_2 H11D_2 132.3 . . ?
H11C_2 C12_2 H11D_2 122.3 . . ?
C(B2_2 C21_2 C22_2 111.5(3) . . ?
C(B2_2 C21_2 H21A_2 108.9 . . ?
C22_2 C21_2 H21A_2 109.3 . . ?
C(B2_2 C21_2 H21B_2 109.6 . . ?
C22_2 C21_2 H21B_2 109.4 . . ?
H21A_2 C21_2 H21B_2 108.1 . . ?
C(B2_2 C21_2 H21C_2 99.0 . . ?
C22_2 C21_2 H21C_2 38.1 . . ?
H21A_2 C21_2 H21C_2 144.7 . . ?
H21B_2 C21_2 H21C_2 81.3 . . ?
C(B2_2 C21_2 H22E_2 112.0 . . ?
C22_2 C21_2 H22E_2 135.5 . . ?
H21A_2 C21_2 H22E_2 63.7 . . ?
H21B_2 C21_2 H22E_2 46.2 . . ?
H21C_2 C21_2 H22E_2 124.9 . . ?
C(B2_2 C21_2 H22F_2 104.8 . . ?
C22_2 C21_2 H22F_2 107.1 . . ?
H21A_2 C21_2 H22F_2 6.4 . . ?
H21B_2 C21_2 H22F_2 114.4 . . ?
H21C_2 C21_2 H22F_2 144.2 . . ?
H22E_2 C21_2 H22F_2 69.5 . . ?
C21_2 C22_2 H22A_2 109.8 . . ?
C21_2 C22_2 H22B_2 109.4 . . ?
H22A_2 C22_2 H22B_2 109.5 . . ?
C21_2 C22_2 H22C_2 109.2 . . ?
H22A_2 C22_2 H22C_2 109.5 . . ?
H22B_2 C22_2 H22C_2 109.5 . . ?
C21_2 C22_2 H21C_2 64.3 . . ?
H22A_2 C22_2 H21C_2 110.5 . . ?
H22B_2 C22_2 H21C_2 139.1 . . ?
H22C_2 C22_2 H21C_2 47.6 . . ?
C21_2 C22_2 H21D_2 89.0 . . ?
H22A_2 C22_2 H21D_2 121.6 . . ?
H22B_2 C22_2 H21D_2 20.7 . . ?
H22C_2 C22_2 H21D_2 115.3 . . ?
H21C_2 C22_2 H21D_2 127.2 . . ?
CB2A_2 CB1A_2 C(A1_2 107.5(6) . . ?
CB2A_2 CB1A_2 C11A_2 127.5(7) . . ?
C(A1_2 CB1A_2 C11A_2 124.4(6) . . ?
CB1A_2 CB2A_2 C(A2_2 105.7(6) . . ?
CB1A_2 CB2A_2 C21A_2 128.5(7) . . ?
C(A2_2 CB2A_2 C21A_2 123.5(6) . . ?
C12A_2 C11A_2 CB1A_2 109.1(8) . . ?
C12A_2 C11A_2 H12B_2 125.5 . . ?
CB1A_2 C11A_2 H12B_2 115.7 . . ?
C12A_2 C11A_2 H12C_2 114.4 . . ?
CB1A_2 C11A_2 H12C_2 113.4 . . ?
H12B_2 C11A_2 H12C_2 74.4 . . ?
C12A_2 C11A_2 H11C_2 110.8 . . ?
CB1A_2 C11A_2 H11C_2 110.7 . . ?
H12B_2 C11A_2 H11C_2 81.0 . . ?
H12C_2 C11A_2 H11C_2 6.6 . . ?
C12A_2 C11A_2 H11D_2 107.2 . . ?
CB1A_2 C11A_2 H11D_2 110.4 . . ?
H12B_2 C11A_2 H11D_2 28.4 . . ?
H12C_2 C11A_2 H11D_2 102.0 . . ?
H11C_2 C11A_2 H11D_2 108.5 . . ?
C11A_2 C12A_2 H11A_2 79.3 . . ?
C11A_2 C12A_2 H11B_2 90.7 . . ?
H11A_2 C12A_2 H11B_2 130.8 . . ?
C11A_2 C12A_2 H12D_2 111.9 . . ?
H11A_2 C12A_2 H12D_2 109.7 . . ?
H11B_2 C12A_2 H12D_2 118.6 . . ?
C11A_2 C12A_2 H12E_2 106.5 . . ?
H11A_2 C12A_2 H12E_2 134.4 . . ?
H11B_2 C12A_2 H12E_2 15.8 . . ?
H12D_2 C12A_2 H12E_2 109.5 . . ?
C11A_2 C12A_2 H12F_2 110.0 . . ?
H11A_2 C12A_2 H12F_2 34.0 . . ?
H11B_2 C12A_2 H12F_2 114.6 . . ?
H12D_2 C12A_2 H12F_2 109.5 . . ?
H12E_2 C12A_2 H12F_2 109.5 . . ?
CB2A_2 C21A_2 C22A_2 114.2(7) . . ?
CB2A_2 C21A_2 H21A_2 99.2 . . ?
C22A_2 C21A_2 H21A_2 18.8 . . ?
CB2A_2 C21A_2 H22B_2 109.3 . . ?
C22A_2 C21A_2 H22B_2 111.5 . . ?
H21A_2 C21A_2 H22B_2 108.9 . . ?
CB2A_2 C21A_2 H22C_2 109.3 . . ?
C22A_2 C21A_2 H22C_2 131.1 . . ?
H21A_2 C21A_2 H22C_2 149.5 . . ?
H22B_2 C21A_2 H22C_2 72.1 . . ?
CB2A_2 C21A_2 H21C_2 110.0 . . ?
C22A_2 C21A_2 H21C_2 107.4 . . ?
H21A_2 C21A_2 H21C_2 125.0 . . ?
H22B_2 C21A_2 H21C_2 104.0 . . ?
H22C_2 C21A_2 H21C_2 34.2 . . ?
CB2A_2 C21A_2 H21D_2 108.8 . . ?
C22A_2 C21A_2 H21D_2 108.2 . . ?
H21A_2 C21A_2 H21D_2 104.8 . . ?
H22B_2 C21A_2 H21D_2 4.4 . . ?
H22C_2 C21A_2 H21D_2 76.4 . . ?
H21C_2 C21A_2 H21D_2 108.0 . . ?
C21A_2 C22A_2 H21A_2 86.3 . . ?
C21A_2 C22A_2 H21B_2 69.8 . . ?
H21A_2 C22A_2 H21B_2 115.9 . . ?
C21A_2 C22A_2 H22D_2 112.6 . . ?
H21A_2 C22A_2 H22D_2 137.3 . . ?
H21B_2 C22A_2 H22D_2 106.6 . . ?
C21A_2 C22A_2 H22E_2 108.3 . . ?
H21A_2 C22A_2 H22E_2 99.2 . . ?
H21B_2 C22A_2 H22E_2 43.7 . . ?
H22D_2 C22A_2 H22E_2 109.5 . . ?
C21A_2 C22A_2 H22F_2 107.5 . . ?
H21A_2 C22A_2 H22F_2 28.8 . . ?
H21B_2 C22A_2 H22F_2 141.3 . . ?
H22D_2 C22A_2 H22F_2 109.5 . . ?
H22E_2 C22A_2 H22F_2 109.5 . . ?
C31A_2 C31_2 C32_2 116.6(3) . . ?
C31A_2 C31_2 C(B3_2 122.3(3) . . ?
C32_2 C31_2 C(B3_2 120.1(3) . . ?
C31A_2 C31_2 H31A_2 106.0 . . ?
C32_2 C31_2 H31A_2 64.5 . . ?
C(B3_2 C31_2 H31A_2 106.8 . . ?
C31A_2 C31_2 H31B_2 107.7 . . ?
C32_2 C31_2 H31B_2 42.2 . . ?
C(B3_2 C31_2 H31B_2 106.6 . . ?
H31A_2 C31_2 H31B_2 106.6 . . ?
C31A_2 C31_2 H31C_2 43.3 . . ?
C32_2 C31_2 H31C_2 107.7 . . ?
C(B3_2 C31_2 H31C_2 107.1 . . ?
H31A_2 C31_2 H31C_2 143.8 . . ?
H31B_2 C31_2 H31C_2 75.2 . . ?
C31A_2 C31_2 H31D_2 63.7 . . ?
C32_2 C31_2 H31D_2 107.1 . . ?
C(B3_2 C31_2 H31D_2 107.4 . . ?
H31A_2 C31_2 H31D_2 50.2 . . ?
H31B_2 C31_2 H31D_2 143.5 . . ?
H31C_2 C31_2 H31D_2 106.8 . . ?
C31_2 C32_2 H31A_2 42.6 . . ?
C31_2 C32_2 H31B_2 45.0 . . ?
H31A_2 C32_2 H31B_2 87.6 . . ?
C31_2 C32_2 H32A_2 109.7 . . ?
H31A_2 C32_2 H32A_2 101.0 . . ?
H31B_2 C32_2 H32A_2 109.6 . . ?
C31_2 C32_2 H32B_2 109.1 . . ?
H31A_2 C32_2 H32B_2 145.2 . . ?
H31B_2 C32_2 H32B_2 67.0 . . ?
H32A_2 C32_2 H32B_2 109.5 . . ?
C31_2 C32_2 H32C_2 109.6 . . ?
H31A_2 C32_2 H32C_2 74.2 . . ?
H31B_2 C32_2 H32C_2 139.3 . . ?
H32A_2 C32_2 H32C_2 109.5 . . ?
H32B_2 C32_2 H32C_2 109.5 . . ?
C31_2 C31A_2 H31C_2 48.0 . . ?
C31_2 C31A_2 H31D_2 44.8 . . ?
H31C_2 C31A_2 H31D_2 92.7 . . ?
C31_2 C31A_2 H31E_2 108.5 . . ?
H31C_2 C31A_2 H31E_2 108.9 . . ?
H31D_2 C31A_2 H31E_2 99.9 . . ?
C31_2 C31A_2 H31F_2 110.2 . . ?
H31C_2 C31A_2 H31F_2 140.6 . . ?
H31D_2 C31A_2 H31F_2 72.4 . . ?
H31E_2 C31A_2 H31F_2 109.5 . . ?
C31_2 C31A_2 H31G_2 109.8 . . ?
H31C_2 C31A_2 H31G_2 64.5 . . ?
H31D_2 C31A_2 H31G_2 147.2 . . ?
H31E_2 C31A_2 H31G_2 109.5 . . ?
H31F_2 C31A_2 H31G_2 109.5 . . ?
C(B4_2 C41_2 C42_2 113.25(15) . . ?
C(B4_2 C41_2 H41A_2 108.8 . . ?
C42_2 C41_2 H41A_2 108.7 . . ?
C(B4_2 C41_2 H41B_2 109.0 . . ?
C42_2 C41_2 H41B_2 109.2 . . ?
H41A_2 C41_2 H41B_2 107.7 . . ?
C41_2 C42_2 H42A_2 109.4 . . ?
C41_2 C42_2 H42B_2 109.8 . . ?
H42A_2 C42_2 H42B_2 109.5 . . ?
C41_2 C42_2 H42C_2 109.3 . . ?
H42A_2 C42_2 H42C_2 109.5 . . ?
H42B_2 C42_2 H42C_2 109.5 . . ?
C(B5_2 C51_2 C52_2 112.22(17) . . ?
C(B5_2 C51_2 H51A_2 109.3 . . ?
C52_2 C51_2 H51A_2 109.3 . . ?
C(B5_2 C51_2 H51B_2 108.9 . . ?
C52_2 C51_2 H51B_2 109.1 . . ?
H51A_2 C51_2 H51B_2 107.9 . . ?
C51_2 C52_2 H52A_2 109.5 . . ?
C51_2 C52_2 H52B_2 109.3 . . ?
H52A_2 C52_2 H52B_2 109.5 . . ?
C51_2 C52_2 H52C_2 109.6 . . ?
H52A_2 C52_2 H52C_2 109.5 . . ?
H52B_2 C52_2 H52C_2 109.5 . . ?
C(B6_2 C61_2 C62_2 114.04(16) . . ?
C(B6_2 C61_2 H61A_2 108.5 . . ?
C62_2 C61_2 H61A_2 108.9 . . ?
C(B6_2 C61_2 H61B_2 108.8 . . ?
C62_2 C61_2 H61B_2 108.7 . . ?
H61A_2 C61_2 H61B_2 107.8 . . ?
C61_2 C62_2 H62A_2 109.8 . . ?
C61_2 C62_2 H62B_2 109.3 . . ?
H62A_2 C62_2 H62B_2 109.4 . . ?
C61_2 C62_2 H62C_2 109.4 . . ?
H62A_2 C62_2 H62C_2 109.5 . . ?
H62B_2 C62_2 H62C_2 109.5 . . ?
C(B7_2 C71_2 C72_2 113.43(15) . . ?
C(B7_2 C71_2 H71A_2 108.9 . . ?
C72_2 C71_2 H71A_2 108.9 . . ?
C(B7_2 C71_2 H71B_2 108.6 . . ?
C72_2 C71_2 H71B_2 109.1 . . ?
H71A_2 C71_2 H71B_2 107.7 . . ?
C71_2 C72_2 H72A_2 109.3 . . ?
C71_2 C72_2 H72B_2 109.6 . . ?
H72A_2 C72_2 H72B_2 109.5 . . ?
C71_2 C72_2 H72C_2 109.5 . . ?
H72A_2 C72_2 H72C_2 109.5 . . ?
H72B_2 C72_2 H72C_2 109.5 . . ?
C(B8_2 C81_2 C82_2 113.60(16) . . ?
C(B8_2 C81_2 H81A_2 108.7 . . ?
C82_2 C81_2 H81A_2 109.0 . . ?
C(B8_2 C81_2 H81B_2 109.2 . . ?
C82_2 C81_2 H81B_2 108.6 . . ?
H81A_2 C81_2 H81B_2 107.7 . . ?
C81_2 C82_2 H82A_2 109.6 . . ?
C81_2 C82_2 H82B_2 109.2 . . ?
H82A_2 C82_2 H82B_2 109.5 . . ?
C81_2 C82_2 H82C_2 109.7 . . ?
H82A_2 C82_2 H82C_2 109.5 . . ?
H82B_2 C82_2 H82C_2 109.5 . . ?
S1_2 C1_2 Fe1_2 174.57(12) . . ?
N5_2 C2_2 C3_2 123.27(18) . . ?
N5_2 C2_2 H2A_2 118.2 . . ?
C3_2 C2_2 H2A_2 118.5 . . ?
C2_2 C3_2 C4_2 119.20(19) . . ?
C2_2 C3_2 H3A_2 120.5 . . ?
C4_2 C3_2 H3A_2 120.3 . . ?
C3_2 C4_2 C5_2 118.46(19) . . ?
C3_2 C4_2 H4A_2 120.6 . . ?
C5_2 C4_2 H4A_2 121.0 . . ?
C6_2 C5_2 C4_2 118.8(2) . . ?
C6_2 C5_2 H5A_2 120.5 . . ?
C4_2 C5_2 H5A_2 120.7 . . ?
N5_2 C6_2 C5_2 123.26(17) . . ?
N5_2 C6_2 H6A_2 118.0 . . ?
C5_2 C6_2 H6A_2 118.8 . . ?
C1_3 Fe1_3 C1_3 180.00(14) . 2_656 ?
C1_3 Fe1_3 N5_3 2.2(3) . . ?
C1_3 Fe1_3 N5_3 177.8(3) 2_656 . ?
C1_3 Fe1_3 N5_3 177.8(3) . 2_656 ?
C1_3 Fe1_3 N5_3 2.2(3) 2_656 2_656 ?
N5_3 Fe1_3 N5_3 180.00(18) . 2_656 ?
C1_3 Fe1_3 N2_3 89.7(2) . 2_656 ?
C1_3 Fe1_3 N2_3 90.3(2) 2_656 2_656 ?
N5_3 Fe1_3 N2_3 88.51(13) . 2_656 ?
N5_3 Fe1_3 N2_3 91.49(13) 2_656 2_656 ?
C1_3 Fe1_3 N2_3 90.3(2) . . ?
C1_3 Fe1_3 N2_3 89.7(2) 2_656 . ?
N5_3 Fe1_3 N2_3 91.49(13) . . ?
N5_3 Fe1_3 N2_3 88.51(13) 2_656 . ?
N2_3 Fe1_3 N2_3 180.00(13) 2_656 . ?
C1_3 Fe1_3 N1_3 91.8(2) . . ?
C1_3 Fe1_3 N1_3 88.2(2) 2_656 . ?
N5_3 Fe1_3 N1_3 89.90(12) . . ?
N5_3 Fe1_3 N1_3 90.10(12) 2_656 . ?
N2_3 Fe1_3 N1_3 89.77(10) 2_656 . ?
N2_3 Fe1_3 N1_3 90.23(10) . . ?
C1_3 Fe1_3 N1_3 88.2(2) . 2_656 ?
C1_3 Fe1_3 N1_3 91.8(2) 2_656 2_656 ?
N5_3 Fe1_3 N1_3 90.10(12) . 2_656 ?
N5_3 Fe1_3 N1_3 89.90(12) 2_656 2_656 ?
N2_3 Fe1_3 N1_3 90.23(10) 2_656 2_656 ?
N2_3 Fe1_3 N1_3 89.77(10) . 2_656 ?
N1_3 Fe1_3 N1_3 180.0(2) . 2_656 ?
C2_3 N5_3 C6_3 120.0 . . ?
C2_3 N5_3 Fe1_3 119.61(15) . . ?
C6_3 N5_3 Fe1_3 120.34(15) . . ?
N5_3 C2_3 C3_3 120.0 . . ?
N5_3 C2_3 H2A_3 120.0 . . ?
C3_3 C2_3 H2A_3 120.0 . . ?
C2_3 C3_3 C4_3 120.0 . . ?
C2_3 C3_3 H3A_3 120.0 . . ?
C4_3 C3_3 H3A_3 120.0 . . ?
C5_3 C4_3 C3_3 120.0 . . ?
C5_3 C4_3 H4A_3 120.0 . . ?
C3_3 C4_3 H4A_3 120.0 . . ?
C4_3 C5_3 C6_3 120.0 . . ?
C4_3 C5_3 H5A_3 120.0 . . ?
C6_3 C5_3 H5A_3 120.0 . . ?
C5_3 C6_3 N5_3 120.0 . . ?
C5_3 C6_3 H6A_3 120.0 . . ?
N5_3 C6_3 H6A_3 120.0 . . ?
S1_3 C1_3 Fe1_3 175.4(5) . . ?
C(A2_3 N1_3 C(A1_3 105.26(18) . . ?
C(A2_3 N1_3 C1A_3 104.2(3) . . ?
C(A1_3 N1_3 C1A_3 29.6(2) . . ?
C(A2_3 N1_3 Fe1_3 127.05(13) . . ?
C(A1_3 N1_3 Fe1_3 126.69(17) . . ?
C1A_3 N1_3 Fe1_3 125.5(3) . . ?
C(A3_3 N2_3 C9A_3 105.5(5) . . ?
C(A3_3 N2_3 C(A4_3 104.8(3) . . ?
C9A_3 N2_3 C(A4_3 23.1(4) . . ?
C(A3_3 N2_3 Fe1_3 127.09(13) . . ?
C9A_3 N2_3 Fe1_3 125.1(5) . . ?
C(A4_3 N2_3 Fe1_3 127.7(3) . . ?
C(M2_3 C(A1_3 N1_3 124.2(3) . . ?
C(M2_3 C(A1_3 C(B1_3 125.2(3) . . ?
N1_3 C(A1_3 C(B1_3 110.1(3) . . ?
C(B2_3 C(B1_3 C(A1_3 106.4(2) . . ?
C(B2_3 C(B1_3 C11_3 128.2(2) . . ?
C(A1_3 C(B1_3 C11_3 125.1(3) . . ?
C(A1_3 C(M2_3 C(A4_3 126.0(4) . 2_656 ?
C(A1_3 C(M2_3 H12Y_3 117.3 . . ?
C(A4_3 C(M2_3 H12Y_3 116.7 2_656 . ?
C(A1_3 C(M2_3 H12Z_3 107.5 . . ?
C(A4_3 C(M2_3 H12Z_3 106.4 2_656 . ?
H12Y_3 C(M2_3 H12Z_3 52.7 . . ?
C(B1_3 C11_3 C12_3 111.8(3) . . ?
C(B1_3 C11_3 H11A_3 109.3 . . ?
C12_3 C11_3 H11A_3 109.4 . . ?
C(B1_3 C11_3 H11B_3 109.2 . . ?
C12_3 C11_3 H11B_3 109.0 . . ?
H11A_3 C11_3 H11B_3 108.0 . . ?
C(B1_3 C11_3 H12E_3 115.6 . . ?
C12_3 C11_3 H12E_3 88.0 . . ?
H11A_3 C11_3 H12E_3 120.7 . . ?
H11B_3 C11_3 H12E_3 21.4 . . ?
C(B1_3 C11_3 H12F_3 133.5 . . ?
C12_3 C11_3 H12F_3 112.0 . . ?
H11A_3 C11_3 H12F_3 40.0 . . ?
H11B_3 C11_3 H12F_3 69.7 . . ?
H12E_3 C11_3 H12F_3 80.7 . . ?
C11_3 C12_3 H12A_3 109.9 . . ?
C11_3 C12_3 H12B_3 109.1 . . ?
H12A_3 C12_3 H12B_3 109.5 . . ?
C11_3 C12_3 H12C_3 109.5 . . ?
H12A_3 C12_3 H12C_3 109.5 . . ?
H12B_3 C12_3 H12C_3 109.5 . . ?
C11_3 C12_3 H11C_3 105.1 . . ?
H12A_3 C12_3 H11C_3 133.7 . . ?
H12B_3 C12_3 H11C_3 86.0 . . ?
H12C_3 C12_3 H11C_3 27.8 . . ?
C11_3 C12_3 H11D_3 80.7 . . ?
H12A_3 C12_3 H11D_3 116.8 . . ?
H12B_3 C12_3 H11D_3 28.8 . . ?
H12C_3 C12_3 H11D_3 125.5 . . ?
H11C_3 C12_3 H11D_3 97.8 . . ?
C11_3 C12_3 H12D_3 70.5 . . ?
H12A_3 C12_3 H12D_3 40.8 . . ?
H12B_3 C12_3 H12D_3 133.9 . . ?
H12C_3 C12_3 H12D_3 113.8 . . ?
H11C_3 C12_3 H12D_3 139.8 . . ?
H11D_3 C12_3 H12D_3 119.8 . . ?
C10B_3 C1A_3 N1_3 123.1(5) . . ?
C10B_3 C1A_3 C2A_3 125.3(5) . . ?
N1_3 C1A_3 C2A_3 109.7(4) . . ?
C(B2_3 C2A_3 C1A_3 106.4(4) . . ?
C(B2_3 C2A_3 C11A_3 127.1(4) . . ?
C1A_3 C2A_3 C11A_3 125.0(5) . . ?
C1A_3 C10B_3 C9A_3 125.4(7) . 2_656 ?
C1A_3 C10B_3 H12Y_3 107.4 . . ?
C9A_3 C10B_3 H12Y_3 102.5 2_656 . ?
C1A_3 C10B_3 H12Z_3 117.3 . . ?
C9A_3 C10B_3 H12Z_3 116.9 2_656 . ?
H12Y_3 C10B_3 H12Z_3 48.8 . . ?
C2A_3 C11A_3 C12A_3 116.4(5) . . ?
C2A_3 C11A_3 H12B_3 125.4 . . ?
C12A_3 C11A_3 H12B_3 112.9 . . ?
C2A_3 C11A_3 H12C_3 117.9 . . ?
C12A_3 C11A_3 H12C_3 88.0 . . ?
H12B_3 C11A_3 H12C_3 85.0 . . ?
C2A_3 C11A_3 H11C_3 108.4 . . ?
C12A_3 C11A_3 H11C_3 106.6 . . ?
H12B_3 C11A_3 H11C_3 77.4 . . ?
H12C_3 C11A_3 H11C_3 18.6 . . ?
C2A_3 C11A_3 H11D_3 108.8 . . ?
C12A_3 C11A_3 H11D_3 108.5 . . ?
H12B_3 C11A_3 H11D_3 30.9 . . ?
H12C_3 C11A_3 H11D_3 115.7 . . ?
H11C_3 C11A_3 H11D_3 107.8 . . ?
C11A_3 C12A_3 H11A_3 78.6 . . ?
C11A_3 C12A_3 H11B_3 103.2 . . ?
H11A_3 C12A_3 H11B_3 88.5 . . ?
C11A_3 C12A_3 H12A_3 69.0 . . ?
H11A_3 C12A_3 H12A_3 110.2 . . ?
H11B_3 C12A_3 H12A_3 156.9 . . ?
C11A_3 C12A_3 H12D_3 112.2 . . ?
H11A_3 C12A_3 H12D_3 116.2 . . ?
H11B_3 C12A_3 H12D_3 139.8 . . ?
H12A_3 C12A_3 H12D_3 43.3 . . ?
C11A_3 C12A_3 H12E_3 109.1 . . ?
H11A_3 C12A_3 H12E_3 126.3 . . ?
H11B_3 C12A_3 H12E_3 37.9 . . ?
H12A_3 C12A_3 H12E_3 122.3 . . ?
H12D_3 C12A_3 H12E_3 109.5 . . ?
C11A_3 C12A_3 H12F_3 107.2 . . ?
H11A_3 C12A_3 H12F_3 29.2 . . ?
H11B_3 C12A_3 H12F_3 76.2 . . ?
H12A_3 C12A_3 H12F_3 126.6 . . ?
H12D_3 C12A_3 H12F_3 109.5 . . ?
H12E_3 C12A_3 H12F_3 109.5 . . ?
C(B1_3 C(B2_3 C2A_3 32.4(2) . . ?
C(B1_3 C(B2_3 C(A2_3 106.18(18) . . ?
C2A_3 C(B2_3 C(A2_3 103.7(2) . . ?
C(B1_3 C(B2_3 C21_3 127.49(19) . . ?
C2A_3 C(B2_3 C21_3 127.2(2) . . ?
C(A2_3 C(B2_3 C21_3 125.06(17) . . ?
N1_3 C(A2_3 C(M1_3 125.00(15) . . ?
N1_3 C(A2_3 C(B2_3 111.04(16) . . ?
C(M1_3 C(A2_3 C(B2_3 123.96(16) . . ?
C(A2_3 C(M1_3 C(A3_3 125.75(16) . . ?
C(A2_3 C(M1_3 H(M1_3 117.3 . . ?
C(A3_3 C(M1_3 H(M1_3 117.0 . . ?
N2_3 C(A3_3 C(M1_3 124.86(16) . . ?
N2_3 C(A3_3 C(B3_3 111.04(15) . . ?
C(M1_3 C(A3_3 C(B3_3 124.09(16) . . ?
C8A_3 C(B3_3 C(B4_3 20.7(6) . . ?
C8A_3 C(B3_3 C(A3_3 106.3(6) . . ?
C(B4_3 C(B3_3 C(A3_3 105.8(4) . . ?
C8A_3 C(B3_3 C31_3 126.1(6) . . ?
C(B4_3 C(B3_3 C31_3 129.1(4) . . ?
C(A3_3 C(B3_3 C31_3 125.00(16) . . ?
C(B3_3 C(B4_3 C(A4_3 107.2(6) . . ?
C(B3_3 C(B4_3 C41_3 126.5(6) . . ?
C(A4_3 C(B4_3 C41_3 126.0(7) . . ?
C(M2_3 C(A4_3 N2_3 124.1(5) 2_656 . ?
C(M2_3 C(A4_3 C(B4_3 124.9(6) 2_656 . ?
N2_3 C(A4_3 C(B4_3 110.7(5) . . ?
C(B4_3 C41_3 C42_3 114.8(5) . . ?
C(B4_3 C41_3 H41A_3 108.9 . . ?
C42_3 C41_3 H41A_3 108.7 . . ?
C(B4_3 C41_3 H41B_3 108.4 . . ?
C42_3 C41_3 H41B_3 108.3 . . ?
H41A_3 C41_3 H41B_3 107.5 . . ?
C(B4_3 C41_3 H42D_3 177.2 . . ?
C42_3 C41_3 H42D_3 64.9 . . ?
H41A_3 C41_3 H42D_3 73.7 . . ?
H41B_3 C41_3 H42D_3 69.3 . . ?
C(B4_3 C41_3 H42E_3 95.0 . . ?
C42_3 C41_3 H42E_3 106.3 . . ?
H41A_3 C41_3 H42E_3 122.9 . . ?
H41B_3 C41_3 H42E_3 16.9 . . ?
H42D_3 C41_3 H42E_3 82.5 . . ?
C(B4_3 C41_3 H42F_3 98.0 . . ?
C42_3 C41_3 H42F_3 122.6 . . ?
H41A_3 C41_3 H42F_3 14.3 . . ?
H41B_3 C41_3 H42F_3 103.5 . . ?
H42D_3 C41_3 H42F_3 84.3 . . ?
H42E_3 C41_3 H42F_3 116.6 . . ?
C41_3 C42_3 H42A_3 109.4 . . ?
C41_3 C42_3 H42B_3 109.3 . . ?
H42A_3 C42_3 H42B_3 109.5 . . ?
C41_3 C42_3 H42C_3 109.7 . . ?
H42A_3 C42_3 H42C_3 109.5 . . ?
H42B_3 C42_3 H42C_3 109.5 . . ?
C41_3 C42_3 H41C_3 107.0 . . ?
H42A_3 C42_3 H41C_3 106.5 . . ?
H42B_3 C42_3 H41C_3 115.0 . . ?
H42C_3 C42_3 H41C_3 5.5 . . ?
C41_3 C42_3 H41D_3 89.7 . . ?
H42A_3 C42_3 H41D_3 99.0 . . ?
H42B_3 C42_3 H41D_3 28.0 . . ?
H42C_3 C42_3 H41D_3 136.7 . . ?
H41C_3 C42_3 H41D_3 142.2 . . ?
C(B3_3 C8A_3 C9A_3 106.5(11) . . ?
C(B3_3 C8A_3 C41A_3 132.1(10) . . ?
C9A_3 C8A_3 C41A_3 120.1(11) . . ?
C(B3_3 C8A_3 C42A_3 124.4(11) . . ?
C9A_3 C8A_3 C42A_3 121.1(12) . . ?
C41A_3 C8A_3 C42A_3 35.6(8) . . ?
C10B_3 C9A_3 N2_3 126.0(9) 2_656 . ?
C10B_3 C9A_3 C8A_3 125.4(11) 2_656 . ?
N2_3 C9A_3 C8A_3 108.1(10) . . ?
C42A_3 C41A_3 C8A_3 76.2(14) . . ?
C42A_3 C41A_3 H42A_3 91.2 . . ?
C8A_3 C41A_3 H42A_3 167.2 . . ?
C42A_3 C41A_3 H42B_3 141.1 . . ?
C8A_3 C41A_3 H42B_3 111.9 . . ?
H42A_3 C41A_3 H42B_3 79.0 . . ?
C42A_3 C41A_3 H42C_3 124.7 . . ?
C8A_3 C41A_3 H42C_3 110.2 . . ?
H42A_3 C41A_3 H42C_3 75.5 . . ?
H42B_3 C41A_3 H42C_3 89.4 . . ?
C42A_3 C41A_3 H41C_3 121.6 . . ?
C8A_3 C41A_3 H41C_3 117.0 . . ?
H42A_3 C41A_3 H41C_3 68.1 . . ?
H42B_3 C41A_3 H41C_3 89.7 . . ?
H42C_3 C41A_3 H41C_3 7.6 . . ?
C42A_3 C41A_3 H41D_3 115.2 . . ?
C8A_3 C41A_3 H41D_3 112.6 . . ?
H42A_3 C41A_3 H41D_3 74.1 . . ?
H42B_3 C41A_3 H41D_3 25.9 . . ?
H42C_3 C41A_3 H41D_3 112.0 . . ?
H41C_3 C41A_3 H41D_3 110.4 . . ?
C41A_3 C42A_3 C8A_3 68.2(16) . . ?
C41A_3 C42A_3 H41A_3 112.9 . . ?
C8A_3 C42A_3 H41A_3 87.3 . . ?
C41A_3 C42A_3 H41B_3 126.5 . . ?
C8A_3 C42A_3 H41B_3 93.7 . . ?
H41A_3 C42A_3 H41B_3 116.1 . . ?
C41A_3 C42A_3 H42D_3 96.3 . . ?
C8A_3 C42A_3 H42D_3 164.4 . . ?
H41A_3 C42A_3 H42D_3 98.2 . . ?
H41B_3 C42A_3 H42D_3 96.9 . . ?
C41A_3 C42A_3 H42E_3 112.5 . . ?
C8A_3 C42A_3 H42E_3 79.0 . . ?
H41A_3 C42A_3 H42E_3 122.9 . . ?
H41B_3 C42A_3 H42E_3 16.8 . . ?
H42D_3 C42A_3 H42E_3 109.5 . . ?
C41A_3 C42A_3 H42F_3 118.7 . . ?
C8A_3 C42A_3 H42F_3 78.6 . . ?
H41A_3 C42A_3 H42F_3 14.4 . . ?
H41B_3 C42A_3 H42F_3 104.9 . . ?
H42D_3 C42A_3 H42F_3 109.5 . . ?
H42E_3 C42A_3 H42F_3 109.5 . . ?
C(B2_3 C21_3 C22_3 112.51(17) . . ?
C(B2_3 C21_3 H21A_3 109.2 . . ?
C22_3 C21_3 H21A_3 109.2 . . ?
C(B2_3 C21_3 H22B_3 108.9 . . ?
C22_3 C21_3 H22B_3 109.1 . . ?
H21A_3 C21_3 H22B_3 107.8 . . ?
C21_3 C22_3 H22A_3 109.3 . . ?
C21_3 C22_3 H22B_3 109.5 . . ?
H22A_3 C22_3 H22B_3 109.5 . . ?
C21_3 C22_3 H22C_3 109.7 . . ?
H22A_3 C22_3 H22C_3 109.5 . . ?
H22B_3 C22_3 H22C_3 109.5 . . ?
C(B3_3 C31_3 C32_3 113.93(16) . . ?
C(B3_3 C31_3 H31A_3 108.8 . . ?
C32_3 C31_3 H31A_3 109.0 . . ?
C(B3_3 C31_3 H31B_3 108.6 . . ?
C32_3 C31_3 H31B_3 108.7 . . ?
H31A_3 C31_3 H31B_3 107.7 . . ?
C31_3 C32_3 H32A_3 109.5 . . ?
C31_3 C32_3 H32B_3 109.3 . . ?
H32A_3 C32_3 H32B_3 109.5 . . ?
C31_3 C32_3 H32C_3 109.6 . . ?
H32A_3 C32_3 H32C_3 109.5 . . ?
H32B_3 C32_3 H32C_3 109.5 . . ?

loop_
_geom_bond_atom_site_label_1
_geom_bond_atom_site_label_2
_geom_bond_distance
_geom_bond_site_symmetry_2
_geom_bond_publ_flag
Fe1_1 C1_1 1.707(2) . ?
Fe1_1 N1_1 2.0034(15) . ?
Fe1_1 N4_1 2.0048(14) . ?
Fe1_1 N2_1 2.0050(15) . ?
Fe1_1 N3_1 2.0072(16) . ?
Fe1_1 N5_1 2.1469(18) . ?
S1_1 C1_1 1.565(2) . ?
N1_1 C(A1_1 1.376(2) . ?
N1_1 C(A2_1 1.378(2) . ?
N2_1 C(A3_1 1.374(3) . ?
N2_1 C(A4_1 1.378(3) . ?
N3_1 C(A5_1 1.373(2) . ?
N3_1 C(A6_1 1.377(2) . ?
N4_1 C(A7_1 1.376(2) . ?
N4_1 C(A8_1 1.379(2) . ?
N5_1 C6_1 1.3438(17) . ?
N5_1 C2_1 1.348(2) . ?
C(A2_1 C(M1_1 1.385(3) . ?
C(A2_1 C(B2_1 1.449(2) . ?
C(M1_1 C(A3_1 1.385(3) . ?
C(M1_1 H(M1_1 0.9600 . ?
C(A3_1 CB3A_1 1.474(4) . ?
C(A3_1 C(B3_1 1.523(4) . ?
C(B3_1 C(B4_1 1.354(5) . ?
C(B3_1 C31_1 1.530(5) . ?
C(B4_1 C(A4_1 1.466(4) . ?
C(B4_1 C41_1 1.497(5) . ?
C31_1 C32_1 1.488(6) . ?
C31_1 H31A_1 0.9601 . ?
C31_1 H31B_1 0.9600 . ?
C31_1 H32E_1 1.1464 . ?
C31_1 H32F_1 1.3819 . ?
C32_1 H32A_1 0.9601 . ?
C32_1 H32B_1 0.9600 . ?
C32_1 H32C_1 0.9600 . ?
C32_1 H31C_1 0.9742 . ?
C32_1 H31D_1 1.0259 . ?
C41_1 C42_1 1.535(6) . ?
C41_1 H41A_1 0.9599 . ?
C41_1 H41B_1 0.9600 . ?
C41_1 H41C_1 1.5088 . ?
C41_1 H42D_1 1.5880 . ?
C41_1 H42E_1 1.2871 . ?
C41_1 H42F_1 1.3611 . ?
C42_1 H42A_1 0.9601 . ?
C42_1 H42B_1 0.9601 . ?
C42_1 H42C_1 0.9600 . ?
C42_1 H41C_1 0.7018 . ?
C42_1 H41D_1 1.1847 . ?
CB3A_1 CB4A_1 1.356(6) . ?
CB3A_1 C31A_1 1.488(6) . ?
CB4A_1 C41A_1 1.517(6) . ?
CB4A_1 C(A4_1 1.535(4) . ?
C31A_1 C32A_1 1.544(7) . ?
C31A_1 H32B_1 1.1889 . ?
C31A_1 H32C_1 1.1639 . ?
C31A_1 H31C_1 0.9601 . ?
C31A_1 H31D_1 0.9600 . ?
C32A_1 H31A_1 0.8297 . ?
C32A_1 H31B_1 1.3401 . ?
C32A_1 H32D_1 0.9601 . ?
C32A_1 H32E_1 0.9600 . ?
C32A_1 H32F_1 0.9600 . ?
C41A_1 C42A_1 1.493(6) . ?
C41A_1 H41A_1 1.4851 . ?
C41A_1 H42B_1 1.3078 . ?
C41A_1 H42C_1 1.4647 . ?
C41A_1 H41C_1 0.9598 . ?
C41A_1 H41D_1 0.9601 . ?
C42A_1 H41A_1 0.7753 . ?
C42A_1 H41B_1 0.9621 . ?
C42A_1 H42D_1 0.9599 . ?
C42A_1 H42E_1 0.9599 . ?
C42A_1 H42F_1 0.9600 . ?
C(A4_1 C(M2_1 1.382(3) . ?
C(M2_1 C(A5_1 1.389(3) . ?
C(M2_1 H(M2_1 0.9600 . ?
C(A5_1 CB5A_1 1.440(6) . ?
C(A5_1 C(B5_1 1.500(4) . ?
C(B5_1 C(B6_1 1.365(5) . ?
C(B5_1 C51_1 1.499(4) . ?
C(B6_1 C(A6_1 1.484(4) . ?
C(B6_1 C61_1 1.501(5) . ?
C51_1 C52_1 1.528(4) . ?
C51_1 H51A_1 0.9599 . ?
C51_1 H51B_1 0.9600 . ?
C51_1 H52E_1 1.1386 . ?
C51_1 H52F_1 1.2907 . ?
C52_1 H52A_1 0.9602 . ?
C52_1 H52B_1 0.9599 . ?
C52_1 H52C_1 0.9601 . ?
C52_1 H51C_1 0.6134 . ?
C52_1 H51D_1 1.3000 . ?
C61_1 C62_1 1.529(5) . ?
C61_1 H61A_1 0.9600 . ?
C61_1 H61B_1 0.9598 . ?
C61_1 H61C_1 1.4937 . ?
C61_1 H61D_1 1.4519 . ?
C61_1 H62E_1 1.4110 . ?
C61_1 H62F_1 1.3930 . ?
C62_1 H62A_1 0.9601 . ?
C62_1 H62B_1 0.9601 . ?
C62_1 H62C_1 0.9599 . ?
C62_1 H61C_1 0.6701 . ?
C62_1 H61D_1 1.1365 . ?
CB5A_1 CB6A_1 1.359(9) . ?
CB5A_1 C51A_1 1.527(8) . ?
CB6A_1 C(A6_1 1.459(6) . ?
CB6A_1 C61A_1 1.516(8) . ?
C51A_1 C52A_1 1.500(9) . ?
C51A_1 H51A_1 1.5323 . ?
C51A_1 H52B_1 1.1167 . ?
C51A_1 H52C_1 1.5135 . ?
C51A_1 H51C_1 0.9601 . ?
C51A_1 H51D_1 0.9600 . ?
C52A_1 H51A_1 0.8298 . ?
C52A_1 H51B_1 0.9455 . ?
C52A_1 H52D_1 0.9600 . ?
C52A_1 H52E_1 0.9600 . ?
C52A_1 H52F_1 0.9598 . ?
C61A_1 C62A_1 1.546(9) . ?
C61A_1 H61A_1 1.4380 . ?
C61A_1 H61B_1 1.5740 . ?
C61A_1 H62B_1 1.3766 . ?
C61A_1 H62C_1 1.5105 . ?
C61A_1 H61C_1 0.9600 . ?
C61A_1 H61D_1 0.9600 . ?
C62A_1 H61A_1 0.9863 . ?
C62A_1 H61B_1 0.6959 . ?
C62A_1 H62D_1 0.9600 . ?
C62A_1 H62E_1 0.9601 . ?
C62A_1 H62F_1 0.9600 . ?
C(A6_1 C(M3_1 1.384(3) . ?
C(M3_1 C(A7_1 1.384(3) . ?
C(M3_1 H(M3_1 0.9598 . ?
C(A7_1 C(B7_1 1.450(2) . ?
C(B7_1 C(B8_1 1.359(2) . ?
C(B7_1 C71_1 1.502(2) . ?
C(B8_1 C(A8_1 1.449(2) . ?
C(B8_1 C81_1 1.501(2) . ?
C(A8_1 C(M4_1 1.382(2) . ?
C(M4_1 C(A1_1 1.385(2) . ?
C(M4_1 H(M4_1 0.9600 . ?
C(A1_1 C(B1_1 1.453(2) . ?
C(B1_1 C(B2_1 1.356(2) . ?
C(B1_1 C11_1 1.502(2) . ?
C(B2_1 C21_1 1.499(2) . ?
C71_1 C72_1 1.522(3) . ?
C71_1 H71A_1 0.9600 . ?
C71_1 H71B_1 0.9600 . ?
C72_1 H72A_1 0.9600 . ?
C72_1 H72B_1 0.9599 . ?
C72_1 H72C_1 0.9601 . ?
C81_1 C82_1 1.532(2) . ?
C81_1 H81A_1 0.9599 . ?
C81_1 H81B_1 0.9601 . ?
C82_1 H82A_1 0.9601 . ?
C82_1 H82B_1 0.9601 . ?
C82_1 H82C_1 0.9600 . ?
C11_1 C12_1 1.529(2) . ?
C11_1 H11A_1 0.9600 . ?
C11_1 H11B_1 0.9602 . ?
C12_1 H12A_1 0.9600 . ?
C12_1 H12B_1 0.9600 . ?
C12_1 H12C_1 0.9601 . ?
C21_1 C22_1 1.520(3) . ?
C21_1 H21A_1 0.9600 . ?
C21_1 H21B_1 0.9601 . ?
C22_1 H22A_1 0.9596 . ?
C22_1 H22B_1 0.9600 . ?
C22_1 H22C_1 0.9604 . ?
C2_1 C3_1 1.382(3) . ?
C2_1 H2A_1 0.9601 . ?
C3_1 C4_1 1.378(4) . ?
C3_1 H3A_1 0.9599 . ?
C4_1 C5_1 1.381(3) . ?
C4_1 H4A_1 0.9600 . ?
C5_1 C6_1 1.386(2) . ?
C5_1 H5A_1 0.9598 . ?
C6_1 H6A_1 0.9600 . ?
Fe1_2 C1_2 1.7042(18) . ?
Fe1_2 N3_2 2.0039 . ?
Fe1_2 N2_2 2.0043 . ?
Fe1_2 N1_2 2.0048 . ?
Fe1_2 N4_2 2.0108 . ?
Fe1_2 N5_2 2.1550 . ?
S1_2 C1_2 1.5626(18) . ?
N1_2 C(A2_2 1.3734(19) . ?
N1_2 C(A1_2 1.3744(19) . ?
N2_2 C(A3_2 1.3699(17) . ?
N2_2 C(A4_2 1.3716(17) . ?
N3_2 C(A6_2 1.3710(16) . ?
N3_2 C(A5_2 1.3754(16) . ?
N4_2 C(A7_2 1.3739(16) . ?
N4_2 C(A8_2 1.3779(17) . ?
N5_2 C6_2 1.3436(19) . ?
N5_2 C2_2 1.3446(18) . ?
C(A2_2 C(M1_2 1.384(3) . ?
C(A2_2 CB2A_2 1.457(7) . ?
C(A2_2 C(B2_2 1.484(3) . ?
C(M1_2 C(A3_2 1.389(3) . ?
C(M1_2 H(M1_2 0.9599 . ?
C(A3_2 C(B3_2 1.452(2) . ?
C(B3_2 C(B4_2 1.355(3) . ?
C(B3_2 C31_2 1.505(3) . ?
C(B4_2 C(A4_2 1.453(2) . ?
C(B4_2 C41_2 1.503(2) . ?
C(A4_2 C(M2_2 1.382(2) . ?
C(M2_2 C(A5_2 1.387(2) . ?
C(M2_2 H(M2_2 0.9600 . ?
C(A5_2 C(B5_2 1.450(2) . ?
C(B5_2 C(B6_2 1.360(2) . ?
C(B5_2 C51_2 1.500(2) . ?
C(B6_2 C(A6_2 1.449(2) . ?
C(B6_2 C61_2 1.500(2) . ?
C(A6_2 C(M3_2 1.388(2) . ?
C(M3_2 C(A7_2 1.382(2) . ?
C(M3_2 H(M3_2 0.9599 . ?
C(A7_2 C(B7_2 1.455(2) . ?
C(B7_2 C(B8_2 1.362(2) . ?
C(B7_2 C71_2 1.502(2) . ?
C(B8_2 C(A8_2 1.453(2) . ?
C(B8_2 C81_2 1.498(2) . ?
C(A8_2 C(M4_2 1.379(3) . ?
C(M4_2 C(A1_2 1.384(3) . ?
C(M4_2 H(M4_2 0.9601 . ?
C(A1_2 C(B1_2 1.477(3) . ?
C(A1_2 CB1A_2 1.484(8) . ?
C(B1_2 C(B2_2 1.357(4) . ?
C(B1_2 C11_2 1.492(4) . ?
C(B2_2 C21_2 1.503(4) . ?
C11_2 C12_2 1.529(4) . ?
C11_2 H11A_2 0.9600 . ?
C11_2 H11B_2 0.9602 . ?
C11_2 H11D_2 1.5661 . ?
C11_2 H12E_2 1.2756 . ?
C11_2 H12F_2 1.1943 . ?
C12_2 H12A_2 0.9599 . ?
C12_2 H12B_2 0.9600 . ?
C12_2 H12C_2 0.9599 . ?
C12_2 H11C_2 0.7825 . ?
C12_2 H11D_2 0.9932 . ?
C21_2 C22_2 1.527(4) . ?
C21_2 H21A_2 0.9600 . ?
C21_2 H21B_2 0.9599 . ?
C21_2 H21C_2 1.4099 . ?
C21_2 H22E_2 1.1963 . ?
C21_2 H22F_2 1.5145 . ?
C22_2 H22A_2 0.9602 . ?
C22_2 H22B_2 0.9600 . ?
C22_2 H22C_2 0.9602 . ?
C22_2 H21C_2 0.9652 . ?
C22_2 H21D_2 0.7667 . ?
CB1A_2 CB2A_2 1.345(10) . ?
CB1A_2 C11A_2 1.559(11) . ?
CB2A_2 C21A_2 1.510(9) . ?
C11A_2 C12A_2 1.478(13) . ?
C11A_2 H12B_2 1.2723 . ?
C11A_2 H12C_2 1.3208 . ?
C11A_2 H11C_2 0.9599 . ?
C11A_2 H11D_2 0.9600 . ?
C12A_2 H11A_2 0.9751 . ?
C12A_2 H11B_2 0.7270 . ?
C12A_2 H12D_2 0.9600 . ?
C12A_2 H12E_2 0.9602 . ?
C12A_2 H12F_2 0.9600 . ?
C21A_2 C22A_2 1.519(10) . ?
C21A_2 H21A_2 1.5706 . ?
C21A_2 H22B_2 1.3129 . ?
C21A_2 H22C_2 1.3517 . ?
C21A_2 H21C_2 0.9600 . ?
C21A_2 H21D_2 0.9599 . ?
C22A_2 H21A_2 0.5071 . ?
C22A_2 H21B_2 1.2640 . ?
C22A_2 H22D_2 0.9601 . ?
C22A_2 H22E_2 0.9599 . ?
C22A_2 H22F_2 0.9601 . ?
C31_2 C31A_2 1.291(5) . ?
C31_2 C32_2 1.356(4) . ?
C31_2 H31A_2 0.9600 . ?
C31_2 H31B_2 0.9601 . ?
C31_2 H31C_2 0.9598 . ?
C31_2 H31D_2 0.9599 . ?
C32_2 H31A_2 1.2802 . ?
C32_2 H31B_2 0.9110 . ?
C32_2 H32A_2 0.9601 . ?
C32_2 H32B_2 0.9598 . ?
C32_2 H32C_2 0.9599 . ?
C31A_2 H31C_2 0.8849 . ?
C31A_2 H31D_2 1.2207 . ?
C31A_2 H31E_2 0.9600 . ?
C31A_2 H31F_2 0.9601 . ?
C31A_2 H31G_2 0.9598 . ?
C41_2 C42_2 1.528(3) . ?
C41_2 H41A_2 0.9601 . ?
C41_2 H41B_2 0.9600 . ?
C42_2 H42A_2 0.9599 . ?
C42_2 H42B_2 0.9602 . ?
C42_2 H42C_2 0.9599 . ?
C51_2 C52_2 1.525(3) . ?
C51_2 H51A_2 0.9601 . ?
C51_2 H51B_2 0.9600 . ?
C52_2 H52A_2 0.9599 . ?
C52_2 H52B_2 0.9600 . ?
C52_2 H52C_2 0.9600 . ?
C61_2 C62_2 1.529(3) . ?
C61_2 H61A_2 0.9600 . ?
C61_2 H61B_2 0.9601 . ?
C62_2 H62A_2 0.9601 . ?
C62_2 H62B_2 0.9600 . ?
C62_2 H62C_2 0.9598 . ?
C71_2 C72_2 1.527(2) . ?
C71_2 H71A_2 0.9601 . ?
C71_2 H71B_2 0.9600 . ?
C72_2 H72A_2 0.9601 . ?
C72_2 H72B_2 0.9601 . ?
C72_2 H72C_2 0.9600 . ?
C81_2 C82_2 1.524(3) . ?
C81_2 H81A_2 0.9601 . ?
C81_2 H81B_2 0.9601 . ?
C82_2 H82A_2 0.9600 . ?
C82_2 H82B_2 0.9600 . ?
C82_2 H82C_2 0.9599 . ?
C2_2 C3_2 1.378(3) . ?
C2_2 H2A_2 0.9597 . ?
C3_2 C4_2 1.379(3) . ?
C3_2 H3A_2 0.9599 . ?
C4_2 C5_2 1.387(3) . ?
C4_2 H4A_2 0.9600 . ?
C5_2 C6_2 1.382(3) . ?
C5_2 H5A_2 0.9600 . ?
C6_2 H6A_2 0.9601 . ?
Fe1_3 C1_3 1.889(8) . ?
Fe1_3 C1_3 1.889(8) 2_656 ?
Fe1_3 N5_3 1.959(3) . ?
Fe1_3 N5_3 1.959(3) 2_656 ?
Fe1_3 N2_3 1.998(2) 2_656 ?
Fe1_3 N2_3 1.998(2) . ?
Fe1_3 N1_3 2.000(2) . ?
Fe1_3 N1_3 2.000(2) 2_656 ?
N5_3 C2_3 1.3677(17) . ?
N5_3 C6_3 1.3679(17) . ?
C2_3 C3_3 1.3678(17) . ?
C2_3 H2A_3 0.9491 . ?
C3_3 C4_3 1.3679(17) . ?
C3_3 H3A_3 0.9489 . ?
C4_3 C5_3 1.3677(17) . ?
C4_3 H4A_3 0.9490 . ?
C5_3 C6_3 1.3679(17) . ?
C5_3 H5A_3 0.9489 . ?
C6_3 H6A_3 0.9489 . ?
S1_3 C1_3 1.603(8) . ?
N1_3 C(A2_3 1.372(2) . ?
N1_3 C(A1_3 1.407(3) . ?
N1_3 C1A_3 1.418(6) . ?
N2_3 C(A3_3 1.370(2) . ?
N2_3 C9A_3 1.390(11) . ?
N2_3 C(A4_3 1.397(6) . ?
C(A1_3 C(M2_3 1.384(5) . ?
C(A1_3 C(B1_3 1.451(4) . ?
C(B1_3 C(B2_3 1.389(4) . ?
C(B1_3 C11_3 1.508(4) . ?
C(M2_3 C(A4_3 1.384(7) 2_656 ?
C(M2_3 H12Y_3 0.9600 . ?
C(M2_3 H12Z_3 1.2873 . ?
C11_3 C12_3 1.509(5) . ?
C11_3 H11A_3 0.9601 . ?
C11_3 H11B_3 0.9600 . ?
C11_3 H12E_3 1.3772 . ?
C11_3 H12F_3 1.0042 . ?
C12_3 H12A_3 0.9599 . ?
C12_3 H12B_3 0.9600 . ?
C12_3 H12C_3 0.9601 . ?
C12_3 H11C_3 0.9057 . ?
C12_3 H11D_3 1.1416 . ?
C12_3 H12D_3 1.5679 . ?
C1A_3 C10B_3 1.380(8) . ?
C1A_3 C2A_3 1.446(7) . ?
C2A_3 C(B2_3 1.423(6) . ?
C2A_3 C11A_3 1.499(7) . ?
C10B_3 C9A_3 1.389(13) 2_656 ?
C10B_3 H12Y_3 1.3807 . ?
C10B_3 H12Z_3 0.9599 . ?
C11A_3 C12A_3 1.523(9) . ?
C11A_3 H12B_3 1.0702 . ?
C11A_3 H12C_3 1.2421 . ?
C11A_3 H11C_3 0.9601 . ?
C11A_3 H11D_3 0.9600 . ?
C12A_3 H11A_3 1.3211 . ?
C12A_3 H11B_3 0.8539 . ?
C12A_3 H12A_3 1.5162 . ?
C12A_3 H12D_3 0.9602 . ?
C12A_3 H12E_3 0.9600 . ?
C12A_3 H12F_3 0.9600 . ?
C(B2_3 C(A2_3 1.450(2) . ?
C(B2_3 C21_3 1.497(2) . ?
C(A2_3 C(M1_3 1.377(2) . ?
C(M1_3 C(A3_3 1.387(2) . ?
C(M1_3 H(M1_3 0.9601 . ?
C(A3_3 C(B3_3 1.451(2) . ?
C(B3_3 C8A_3 1.351(17) . ?
C(B3_3 C(B4_3 1.377(8) . ?
C(B3_3 C31_3 1.504(2) . ?
C(B4_3 C(A4_3 1.425(11) . ?
C(B4_3 C41_3 1.485(9) . ?
C(A4_3 C(M2_3 1.384(7) 2_656 ?
C41_3 C42_3 1.606(10) . ?
C41_3 H41A_3 0.9600 . ?
C41_3 H41B_3 0.9600 . ?
C41_3 H42D_3 1.3791 . ?
C41_3 H42E_3 0.9483 . ?
C41_3 H42F_3 0.8945 . ?
C42_3 H42A_3 0.9601 . ?
C42_3 H42B_3 0.9600 . ?
C42_3 H42C_3 0.9599 . ?
C42_3 H41C_3 0.7204 . ?
C42_3 H41D_3 0.9441 . ?
C8A_3 C9A_3 1.511(18) . ?
C8A_3 C41A_3 1.89(2) . ?
C8A_3 C42A_3 1.98(2) . ?
C9A_3 C10B_3 1.389(13) 2_656 ?
C41A_3 C42A_3 1.18(3) . ?
C41A_3 H42A_3 1.3771 . ?
C41A_3 H42B_3 1.0561 . ?
C41A_3 H42C_3 1.1704 . ?
C41A_3 H41C_3 0.9599 . ?
C41A_3 H41D_3 0.9601 . ?
C42A_3 H41A_3 0.9483 . ?
C42A_3 H41B_3 0.8757 . ?
C42A_3 H42D_3 0.9599 . ?
C42A_3 H42E_3 0.9601 . ?
C42A_3 H42F_3 0.9601 . ?
C21_3 C22_3 1.529(3) . ?
C21_3 H21A_3 0.9599 . ?
C21_3 H22B_3 0.9602 . ?
C22_3 H22A_3 0.9599 . ?
C22_3 H22B_3 0.9601 . ?
C22_3 H22C_3 0.9597 . ?
C31_3 C32_3 1.518(3) . ?
C31_3 H31A_3 0.9601 . ?
C31_3 H31B_3 0.9600 . ?
C32_3 H32A_3 0.9600 . ?
C32_3 H32B_3 0.9600 . ?
C32_3 H32C_3 0.9599 . ?
